data_2108846
loop_
_publ_author_name
'Yamada, Tsunetomo'
'Fujita, Nobuhisa'
'Labib, Farid'

_publ_section_title
;
 2/1 and 1/1 cubic approximants in the ternary <i>R</i>-Cd-Mg (<i>R</i> =
 Y, Er) systems
;
_journal_issue 4
_journal_name_full 'Acta Crystallographica Section B'
_journal_page_first
;
;
_journal_paper_doi 10.1107/S2052520621006715
_journal_volume 77
_journal_year 2021
_chemical_formula_sum 'Cd432.91 Mg177.41 Y90.4'
_chemical_formula_weight 61013.94
_space_group_crystal_system cubic
_space_group_IT_number 205
_space_group_name_Hall '-P 2ac 2ab 3'
_space_group_name_H-M_alt 'P a -3'
_audit_creation_method SHELXL-2016/6
_cell_angle_alpha 90
_cell_angle_beta 90
_cell_angle_gamma 90
_cell_formula_units_Z 1
_cell_length_a 25.0654(1)
_cell_length_b 25.0654(1)
_cell_length_c 25.0654(1)
_cell_measurement_reflns_used 151847
_cell_measurement_temperature 298(2)
_cell_measurement_theta_max 38.0570
_cell_measurement_theta_min 1.9550
_cell_volume 15747.95(11)
_computing_cell_refinement
;
CrysAlisPro 1.171.39.46 (Rigaku Oxford Diffraction, 2018)
;
_computing_data_collection
;
CrysAlisPro 1.171.39.46 (Rigaku Oxford Diffraction, 2018)
;
_computing_data_reduction
;
CrysAlisPro 1.171.39.46 (Rigaku Oxford Diffraction, 2018)
;
_computing_structure_refinement 'SHELXL-2016/6 (Sheldrick, 2016)'
_computing_structure_solution 'SUPERFLIP (Palatinus and Chapuis, 2007)'
_diffrn_ambient_temperature 298(2)
_diffrn_detector 'Hybrid Pixel Array Detector'
_diffrn_detector_type HyPix
_diffrn_measured_fraction_theta_full 1.000
_diffrn_measured_fraction_theta_max 1.000
_diffrn_measurement_details
;
List of Runs (angles in degrees, time in seconds):

  # Type    Start    End  Width  t~exp~   \w     \q     \k     \f   Frames
--------------------------------------------------------------------------
  1  \w     11.00  97.00   0.50   22.00    --   25.38  57.00  60.00  172
  2  \w    -17.00  60.00   0.50   22.00    --   25.38 -99.00 150.00  154
  3  \w     20.00  74.00   0.50   22.00    --   25.38-124.00  47.00  108
  4  \w     13.00  38.00   0.50   22.00    --   25.38-118.00 -13.06   50
  5  \w     46.00  71.00   0.50   22.00    --   25.38-118.00 -13.06   50
  6  \w     34.00  86.00   0.50   22.00    --   25.38-147.00-118.00  104
  7  \w    -48.00  40.00   0.50   22.00    --   25.38 -37.00-120.00  176
  8  \w    -40.00  -3.00   0.50   22.00    --  -26.16 -77.00   0.00   74
  9  \w    -56.00 -27.00   0.50   22.00    --  -26.16 -57.00  60.00   58
 10  \w    -41.00  -5.00   0.50   22.00    --  -26.16 -77.00 120.00   72
 11  \w    -82.00 -19.00   0.50   22.00    --  -26.16 -37.00  90.00  126
 12  \w    -99.00 -73.00   0.50   22.00    --  -26.16 -57.00  60.00   52
 13  \w    -95.00 -69.00   0.50   22.00    --  -26.16 -77.00 120.00   52
 14  \w    -97.00 -66.00   0.50   22.00    --  -26.16 -77.00   0.00   62
 15  \w    -88.00 -21.00   0.50   22.00    --  -26.16 -19.00 -60.00  134
 16  \w    -71.00 -12.00   0.50   22.00    --  -26.16 -57.00 -90.00  118
 17  \w   -101.00 -17.00   0.50   22.00    --  -26.16 -19.00-150.00  168
 18  \w    -99.00 -10.00   0.50   22.00    --  -26.16 -57.00-150.00  178
 19  \w    -82.00 -43.00   0.50   22.00    --  -26.16-178.00 -90.00   78
 20  \w    -99.00  -2.00   0.50   22.00    --  -26.16 -77.00-180.00  194
 21  \w    -71.00  -9.00   0.50   22.00    --  -26.16 117.00  -8.93  124
 22  \w    -52.00 -26.00   0.50   22.00    --  -26.16 147.00 -68.00   52
 23  \w    -42.00  -9.00   0.50   22.00    --  -26.16 117.00-134.31   66
 24  \w    -71.00 -45.00   0.50   22.00    --  -26.16 117.00-134.31   52
 25  \w    -87.00 -61.00   0.50   22.00    --  -26.16 147.00 -68.00   52
 26  \w    -74.00 -15.00   0.50   22.00    --  -26.16 124.00 126.00  118
 27  \w    -81.00 -56.00   0.50   22.00    --  -26.16 147.00 -68.00   50
;
_diffrn_measurement_device_type 'XtaLAB Synergy R, HyPix'
_diffrn_measurement_method '\w scans'
_diffrn_orient_matrix_type 'CrysAlisPro convention (1999,Acta A55,543-557)'
_diffrn_orient_matrix_UB_11 -0.0016175000
_diffrn_orient_matrix_UB_12 0.0171228000
_diffrn_orient_matrix_UB_13 0.0226113000
_diffrn_orient_matrix_UB_21 -0.0282841000
_diffrn_orient_matrix_UB_22 -0.0027461000
_diffrn_orient_matrix_UB_23 0.0000480000
_diffrn_orient_matrix_UB_31 0.0022103000
_diffrn_orient_matrix_UB_32 -0.0225021000
_diffrn_orient_matrix_UB_33 0.0171955000
_diffrn_radiation_monochromator mirror
_diffrn_radiation_probe x-ray
_diffrn_radiation_type MoK\a
_diffrn_radiation_wavelength 0.71073
_diffrn_reflns_av_R_equivalents 0.0372
_diffrn_reflns_av_unetI/netI 0.0065
_diffrn_reflns_Laue_measured_fraction_full 1.000
_diffrn_reflns_Laue_measured_fraction_max 1.000
_diffrn_reflns_limit_h_max 31
_diffrn_reflns_limit_h_min -31
_diffrn_reflns_limit_k_max 31
_diffrn_reflns_limit_k_min -31
_diffrn_reflns_limit_l_max 31
_diffrn_reflns_limit_l_min -31
_diffrn_reflns_number 422818
_diffrn_reflns_point_group_measured_fraction_full 1.000
_diffrn_reflns_point_group_measured_fraction_max 1.000
_diffrn_reflns_theta_full 25.242
_diffrn_reflns_theta_max 26.363
_diffrn_reflns_theta_min 1.817
_diffrn_source 'micro-focus sealed X-ray tube'
_diffrn_source_type 'Mova (Mo) X-ray Source'
_exptl_absorpt_coefficient_mu 22.540
_exptl_absorpt_correction_T_max 1.00000
_exptl_absorpt_correction_T_min 0.76594
_exptl_absorpt_correction_type multi-scan
_exptl_absorpt_process_details
;
CrysAlisPro 1.171.40.67a (Rigaku Oxford Diffraction, 2019)
Empirical absorption correction using spherical harmonics,
 implemented in SCALE3 ABSPACK scaling algorithm.
;
_exptl_crystal_colour metallic
_exptl_crystal_density_diffrn 6.434
_exptl_crystal_description prism
_exptl_crystal_F_000 26441
_exptl_crystal_size_max 0.65
_exptl_crystal_size_mid 0.60
_exptl_crystal_size_min 0.50
_refine_diff_density_max 1.835
_refine_diff_density_min -1.359
_refine_diff_density_rms 0.242
_refine_ls_extinction_method none
_refine_ls_goodness_of_fit_ref 1.167
_refine_ls_hydrogen_treatment undef
_refine_ls_matrix_type full
_refine_ls_number_parameters 438
_refine_ls_number_reflns 5382
_refine_ls_number_restraints 6
_refine_ls_restrained_S_all 1.166
_refine_ls_R_factor_all 0.0400
_refine_ls_R_factor_gt 0.0380
_refine_ls_shift/su_max 0.001
_refine_ls_shift/su_mean 0.000
_refine_ls_structure_factor_coef Fsqd
_refine_ls_weighting_details 'w=1/[\s^2^(Fo^2^)+(0.0289P)^2^+339.1513P] where P=(Fo^2^+2Fc^2^)/3'
_refine_ls_weighting_scheme calc
_refine_ls_wR_factor_gt 0.0897
_refine_ls_wR_factor_ref 0.0907
_reflns_Friedel_coverage 0.000
_reflns_number_gt 5128
_reflns_number_total 5382
_reflns_threshold_expression 'I > 2\s(I)'
_cod_data_source_file dq5051sup1.cif
_cod_data_source_block YCdMg-2-1-cAP
_cod_original_cell_volume 15747.9(1)
_cod_original_formula_sum 'Cd432.91 Mg177.41 Y90.40'
_cod_database_code 2108846
_shelx_shelxl_version_number 2016/6
_shelx_space_group_comment
;
The symmetry employed for this shelxl refinement is uniquely defined
by the following loop, which should always be used as a source of
symmetry information in preference to the above space-group names.
They are only intended as comments.
;
_oxdiff_exptl_absorpt_empirical_full_min 0.824
_oxdiff_exptl_absorpt_empirical_full_max 1.203
_oxdiff_exptl_absorpt_empirical_details
;
Empirical correction (ABSPACK) includes:
- Absorption correction using spherical harmonics
- Frame scaling
;

loop_
_space_group_symop_operation_xyz
'x, y, z'
'-x+1/2, -y, z+1/2'
'-x, y+1/2, -z+1/2'
'x+1/2, -y+1/2, -z'
'z, x, y'
'z+1/2, -x+1/2, -y'
'-z+1/2, -x, y+1/2'
'-z, x+1/2, -y+1/2'
'y, z, x'
'-y, z+1/2, -x+1/2'
'y+1/2, -z+1/2, -x'
'-y+1/2, -z, x+1/2'
'-x, -y, -z'
'x-1/2, y, -z-1/2'
'x, -y-1/2, z-1/2'
'-x-1/2, y-1/2, z'
'-z, -x, -y'
'-z-1/2, x-1/2, y'
'z-1/2, x, -y-1/2'
'z, -x-1/2, y-1/2'
'-y, -z, -x'
'y, -z-1/2, x-1/2'
'-y-1/2, z-1/2, x'
'y-1/2, z, -x-1/2'

loop_
_atom_site_label
_atom_site_type_symbol
_atom_site_fract_x
_atom_site_fract_y
_atom_site_fract_z
_atom_site_U_iso_or_equiv
_atom_site_adp_type
_atom_site_occupancy
_atom_site_site_symmetry_order
_atom_site_calc_flag
_atom_site_refinement_flags_posn
_atom_site_refinement_flags_adp
_atom_site_refinement_flags_occupancy
_atom_site_disorder_assembly
_atom_site_disorder_group
C1 Cd 0.65673(2) 0.75197(2) 0.59671(2) 0.01224(14) Uani 1 1 d . . . . .
C2 Cd 0.65462(2) 0.94072(2) 0.59536(2) 0.01168(13) Uani 1 1 d . . . . .
C3 Cd 0.53627(2) 0.74904(2) 0.40618(2) 0.0130(2) Uani 0.975(4) 1 d . . P . .
M3 Mg 0.53627(2) 0.74904(2) 0.40618(2) 0.0130(2) Uani 0.025(4) 1 d . . P . .
C4 Cd 0.59636(2) 0.65787(2) 0.56071(2) 0.0140(2) Uani 0.972(4) 1 d . . P . .
M4 Mg 0.59636(2) 0.65787(2) 0.56071(2) 0.0140(2) Uani 0.028(4) 1 d . . P . .
C5A Cd 0.43973(2) 0.59293(2) 0.46379(2) 0.01399(16) Uani 0.9349(13) 1 d . . P . .
M5A Mg 0.43973(2) 0.59293(2) 0.46379(2) 0.01399(16) Uani 0.05533(8) 1 d . . P . .
C5B Cd 0.441(2) 0.557(2) 0.440(2) 0.010 Uiso 0.0092(13) 1 d . U P . .
M5B Mg 0.441(2) 0.557(2) 0.440(2) 0.010 Uiso 0.00055(8) 1 d . U P . .
C6 Cd 0.55677(3) 0.91375(3) 0.53039(3) 0.0232(3) Uani 0.865(4) 1 d . . P . .
M6 Mg 0.55677(3) 0.91375(3) 0.53039(3) 0.0232(3) Uani 0.135(4) 1 d . . P . .
C7A Cd 0.7169(4) 0.8587(4) 0.4227(4) 0.0188(8) Uani 0.25(3) 1 d . . P . .
M7A Mg 0.7169(4) 0.8587(4) 0.4227(4) 0.0188(8) Uani 0.030(3) 1 d . . P . .
C7B Cd 0.71361(16) 0.85431(19) 0.4348(4) 0.0188(8) Uani 0.64(3) 1 d . . P . .
M7B Mg 0.71361(16) 0.85431(19) 0.4348(4) 0.0188(8) Uani 0.076(3) 1 d . . P . .
C8 Cd 0.44822(4) 0.94822(4) 0.55178(4) 0.0301(5) Uani 0.869(7) 3 d S T P . .
M8 Mg 0.44822(4) 0.94822(4) 0.55178(4) 0.0301(5) Uani 0.131(7) 3 d S T P . .
C9A Cd 0.44494(17) 0.74670(15) 0.55591(17) 0.0171(5) Uani 0.555(3) 1 d . . P . .
M9A Mg 0.44494(17) 0.74670(15) 0.55591(17) 0.0171(5) Uani 0.03034(15) 1 d . . P . .
C9B Cd 0.4364(3) 0.7565(3) 0.5634(3) 0.0171(5) Uani 0.345(3) 1 d . . P . .
M9B Mg 0.4364(3) 0.7565(3) 0.5634(3) 0.0171(5) Uani 0.01885(15) 1 d . . P . .
C9C Cd 0.4045(12) 0.7725(10) 0.5586(9) 0.0171(5) Uani 0.0247(15) 1 d . . P . .
M9C Mg 0.4045(12) 0.7725(10) 0.5586(9) 0.0171(5) Uani 0.00135(8) 1 d . . P . .
C9D Cd 0.3790(17) 0.7851(15) 0.5475(15) 0.0171(5) Uani 0.0158(14) 1 d . . P . .
M9D Mg 0.3790(17) 0.7851(15) 0.5475(15) 0.0171(5) Uani 0.00086(8) 1 d . . P . .
C9E Cd 0.405(2) 0.804(2) 0.536(2) 0.010 Uiso 0.0085(11) 1 d . U P . .
M9E Mg 0.405(2) 0.804(2) 0.536(2) 0.010 Uiso 0.0085(11) 1 d . U P . .
C10A Cd 0.4258(3) 0.71383(19) 0.4462(3) 0.0165(8) Uani 0.542(17) 1 d . . P . .
M10A Mg 0.4258(3) 0.71383(19) 0.4462(3) 0.0165(8) Uani 0.106(3) 1 d . . P . .
C10B Cd 0.4339(4) 0.7155(4) 0.4571(3) 0.0165(8) Uani 0.294(17) 1 d . . P . .
M10B Mg 0.4339(4) 0.7155(4) 0.4571(3) 0.0165(8) Uani 0.058(3) 1 d . . P . .
C11A Cd 0.59259(4) 0.65493(4) 0.36330(5) 0.0183(3) Uani 0.750(2) 1 d . . P . .
M11A Mg 0.59259(4) 0.65493(4) 0.36330(5) 0.0183(3) Uani 0.1308(4) 1 d . . P . .
C11B Cd 0.5923(5) 0.6540(4) 0.3450(4) 0.0183(3) Uani 0.092(2) 1 d . . P . .
M11B Mg 0.5923(5) 0.6540(4) 0.3450(4) 0.0183(3) Uani 0.0161(4) 1 d . . P . .
C11C Cd 0.597(2) 0.688(2) 0.346(2) 0.010 Uiso 0.0099(13) 1 d . U P . .
M11C Mg 0.597(2) 0.688(2) 0.346(2) 0.010 Uiso 0.0017(2) 1 d . U P . .
C12A Cd 0.64896(15) 0.75915(11) 0.71624(4) 0.0228(6) Uani 0.719(10) 1 d . . P . .
M12A Mg 0.64896(15) 0.75915(11) 0.71624(4) 0.0228(6) Uani 0.154(2) 1 d . . P . .
C12B Cd 0.7723(6) 0.7193(4) 0.6341(4) 0.0228(6) Uani 0.105(10) 1 d . . P . .
M12B Mg 0.7723(6) 0.7193(4) 0.6341(4) 0.0228(6) Uani 0.023(2) 1 d . . P . .
C13A Cd 0.74836(14) 0.75171(15) 0.44465(15) 0.0157(5) Uani 0.485(3) 1 d . . P . .
M13A Mg 0.74836(14) 0.75171(15) 0.44465(15) 0.0157(5) Uani 0.0698(4) 1 d . . P . .
C13B Cd 0.7594(3) 0.7448(2) 0.4348(3) 0.0157(5) Uani 0.320(3) 1 d . . P . .
M13B Mg 0.7594(3) 0.7448(2) 0.4348(3) 0.0157(5) Uani 0.0460(4) 1 d . . P . .
C13C Cd 0.7724(7) 0.7478(6) 0.4086(9) 0.0157(5) Uani 0.0372(19) 1 d . . P . .
M13C Mg 0.7724(7) 0.7478(6) 0.4086(9) 0.0157(5) Uani 0.0053(3) 1 d . . P . .
C13D Cd 0.7810(18) 0.7425(12) 0.4276(16) 0.0157(5) Uani 0.022(2) 1 d . . P . .
M13D Mg 0.7810(18) 0.7425(12) 0.4276(16) 0.0157(5) Uani 0.0032(3) 1 d . . P . .
C13E Cd 0.7489(19) 0.7495(19) 0.3658(19) 0.010 Uiso 0.0103(12) 1 d . U P . .
M13E Mg 0.7489(19) 0.7495(19) 0.3658(19) 0.010 Uiso 0.00148(18) 1 d . U P . .
C14A Cd 0.70124(4) 0.65493(3) 0.40176(4) 0.0220(2) Uani 0.7696(17) 1 d . . P . .
M14A Mg 0.70124(4) 0.65493(3) 0.40176(4) 0.0220(2) Uani 0.1671(4) 1 d . . P . .
C14B Cd 0.3720(9) 0.7137(6) 0.6508(6) 0.0220(2) Uani 0.0399(15) 1 d . . P . .
M14B Mg 0.3720(9) 0.7137(6) 0.6508(6) 0.0220(2) Uani 0.0087(3) 1 d . . P . .
C14C Cd 0.3445(16) 0.7140(16) 0.6904(16) 0.010 Uiso 0.0120(12) 1 d . U P . .
M14C Mg 0.3445(16) 0.7140(16) 0.6904(16) 0.010 Uiso 0.0026(3) 1 d . U P . .
C15 Cd 0.50779(4) 0.84540(3) 0.71601(3) 0.0288(3) Uani 0.776(4) 1 d . . P . .
M15 Mg 0.50779(4) 0.84540(3) 0.71601(3) 0.0288(3) Uani 0.224(4) 1 d . . P . .
C16 Cd 0.68190(5) 0.84637(3) 0.78448(3) 0.0356(4) Uani 0.815(5) 1 d . . P . .
M16 Mg 0.68190(5) 0.84637(3) 0.78448(3) 0.0356(4) Uani 0.185(5) 1 d . . P . .
C17A Cd 0.7619(2) 0.7867(2) 0.5496(4) 0.0243(8) Uani 0.66(3) 1 d . . P . .
M17A Mg 0.7619(2) 0.7867(2) 0.5496(4) 0.0243(8) Uani 0.217(11) 1 d . . P . .
C17B Cd 0.7561(10) 0.7805(10) 0.5385(15) 0.0243(8) Uani 0.09(3) 1 d . . P . .
M17B Mg 0.7561(10) 0.7805(10) 0.5385(15) 0.0243(8) Uani 0.031(11) 1 d . . P . .
C18A Cd 0.59841(13) 0.84559(12) 0.6394(4) 0.0181(8) Uani 0.54(2) 1 d . . P . .
M18A Mg 0.59841(13) 0.84559(12) 0.6394(4) 0.0181(8) Uani 0.207(8) 1 d . . P . .
C18B Cd 0.6001(4) 0.8445(4) 0.6533(6) 0.0181(8) Uani 0.18(2) 1 d . . P . .
M18B Mg 0.6001(4) 0.8445(4) 0.6533(6) 0.0181(8) Uani 0.070(8) 1 d . . P . .
C19A Cd 0.4653(7) 0.8642(6) 0.5971(6) 0.0261(6) Uani 0.0478(17) 1 d . . P . .
M19A Mg 0.4653(7) 0.8642(6) 0.5971(6) 0.0261(6) Uani 0.0191(7) 1 d . . P . .
C19B Cd 0.48870(10) 0.84662(13) 0.60080(12) 0.0261(6) Uani 0.517(2) 1 d . . P . .
M19B Mg 0.48870(10) 0.84662(13) 0.60080(12) 0.0261(6) Uani 0.2066(9) 1 d . . P . .
C19C Cd 0.5026(5) 0.8460(5) 0.5934(5) 0.0261(6) Uani 0.150(2) 1 d . . P . .
M19C Mg 0.5026(5) 0.8460(5) 0.5934(5) 0.0261(6) Uani 0.0600(9) 1 d . . P . .
C20A Cd 0.6378(3) 0.5852(2) 0.47261(10) 0.0223(8) Uani 0.426(15) 1 d . . P . .
M20A Mg 0.6378(3) 0.5852(2) 0.47261(10) 0.0223(8) Uani 0.450(15) 1 d . . P . .
C20B Cd 0.6505(13) 0.5744(13) 0.4758(8) 0.0223(8) Uani 0.060(15) 1 d . . P . .
M20B Mg 0.6505(13) 0.5744(13) 0.4758(8) 0.0223(8) Uani 0.063(15) 1 d . . P . .
C21A Cd 0.7588(2) 0.7588(2) 0.7588(2) 0.0492(16) Uani 0.4087(19) 3 d S T P . .
M21A Mg 0.7588(2) 0.7588(2) 0.7588(2) 0.0492(16) Uani 0.2676(12) 3 d S T P . .
C21B Cd 0.74475(15) 0.74475(15) 0.74475(15) 0.0172(19) Uiso 0.1770(18) 3 d S . P . .
M21B Mg 0.74475(15) 0.74475(15) 0.74475(15) 0.0172(19) Uiso 0.1158(12) 3 d S . P . .
C21C Cd 0.7764(14) 0.7802(13) 0.7568(15) 0.0172(19) Uiso 0.0186(15) 1 d . . P . .
M21C Mg 0.7764(14) 0.7802(13) 0.7568(15) 0.0172(19) Uiso 0.0122(10) 1 d . . P . .
C22 Cd 0.55271(6) 0.77449(7) 0.53272(6) 0.0298(6) Uani 0.307(4) 1 d . . P . .
M22 Mg 0.55271(6) 0.77449(7) 0.53272(6) 0.0298(6) Uani 0.693(4) 1 d . . P . .
C23A Cd 0.53379(10) 0.65643(9) 0.47034(10) 0.0288(7) Uani 0.1910(15) 1 d . . P . .
M23A Mg 0.53379(10) 0.65643(9) 0.47034(10) 0.0288(7) Uani 0.762(6) 1 d . . P . .
C23B Cd 0.549(2) 0.641(2) 0.447(2) 0.0288(7) Uani 0.0093(15) 1 d . . P . .
M23B Mg 0.549(2) 0.641(2) 0.447(2) 0.0288(7) Uani 0.037(6) 1 d . . P . .
C24 Cd 0.65617(8) 0.84427(7) 0.53540(8) 0.0209(7) Uani 0.158(5) 1 d . . P . .
M24 Mg 0.65617(8) 0.84427(7) 0.53540(8) 0.0209(7) Uani 0.842(5) 1 d . . P . .
C25 Cd 0.64305(10) 0.72899(10) 0.47100(9) 0.0358(9) Uani 0.151(5) 1 d . . P . .
M25 Mg 0.64305(10) 0.72899(10) 0.47100(9) 0.0358(9) Uani 0.849(5) 1 d . . P . .
C26 Cd 0.65793(9) 0.65793(9) 0.65793(9) 0.0144(15) Uani 0.062(8) 3 d S T P . .
M26 Mg 0.65793(9) 0.65793(9) 0.65793(9) 0.0144(15) Uani 0.938(8) 3 d S T P . .
C27A Cd 0.8638(7) 0.6896(6) 0.4065(5) 0.045(2) Uani 0.115(4) 1 d . . P . .
M27A Mg 0.8638(7) 0.6896(6) 0.4065(5) 0.045(2) Uani 0.0383(13) 1 d . . P . .
C27B Cd 0.8426(4) 0.7055(3) 0.3903(4) 0.045(2) Uani 0.175(4) 1 d . . P . .
M27B Mg 0.8426(4) 0.7055(3) 0.3903(4) 0.045(2) Uani 0.0582(13) 1 d . . P . .
C27C Cd 0.8263(7) 0.7177(6) 0.3712(6) 0.045(2) Uani 0.089(4) 1 d . . P . .
M27C Mg 0.8263(7) 0.7177(6) 0.3712(6) 0.045(2) Uani 0.0298(12) 1 d . . P . .
C27D Cd 0.4039(6) 0.8786(6) 0.6294(7) 0.045(3) Uiso 0.056(2) 1 d . . P . .
M27D Mg 0.4039(6) 0.8786(6) 0.6294(7) 0.045(3) Uiso 0.0188(8) 1 d . . P . .
C27E Cd 0.3725(5) 0.8337(10) 0.5922(6) 0.045(3) Uiso 0.075(5) 1 d . . P . .
M27E Mg 0.3725(5) 0.8337(10) 0.5922(6) 0.045(3) Uiso 0.0250(16) 1 d . . P . .
C27F Cd 0.7799(12) 0.6759(13) 0.3268(14) 0.045(3) Uiso 0.029(2) 1 d . . P . .
M27F Mg 0.7799(12) 0.6759(13) 0.3268(14) 0.045(3) Uiso 0.0096(7) 1 d . . P . .
C27G Cd 0.7917(15) 0.6657(14) 0.2962(16) 0.045(3) Uiso 0.024(2) 1 d . . P . .
M27G Mg 0.7917(15) 0.6657(14) 0.2962(16) 0.045(3) Uiso 0.0081(7) 1 d . . P . .
Y1 Y 0.15274(3) 0.34086(3) 0.03900(3) 0.01012(16) Uani 1 1 d . . . . .
Y2 Y 0.54011(3) 0.34541(3) 0.03197(3) 0.01127(16) Uani 1 1 d . . . . .
Y3A Y 0.76835(6) 0.34419(5) 0.03403(7) 0.0159(4) Uani 0.453(2) 1 d . . P . .
Y3B Mg 0.76835(6) 0.34419(5) 0.03403(7) 0.0159(4) Uani 0.455(2) 1 d . . P . .
Y3C Y 0.5584(8) 0.7159(7) 0.6558(6) 0.0159(4) Uani 0.046(2) 1 d . . P . .
Y3D Mg 0.5584(8) 0.7159(7) 0.6558(6) 0.0159(4) Uani 0.046(2) 1 d . . P . .
Y4 Y 0.33959(3) 0.26916(3) 0.15410(3) 0.01446(17) Uani 1 1 d . . . . .
Y5A Y 0.96014(3) 0.46014(3) 0.03986(3) 0.0103(5) Uani 0.736(10) 3 d S T P . .
Y5B Mg 0.96014(3) 0.46014(3) 0.03986(3) 0.0103(5) Uani 0.263(10) 3 d S T P . .
Y6 Y 0.3455(4) 0.8455(4) 0.6545(4) 0.005 Uiso 0.067(4) 3 d S U P . .
C28 Cd 0.7522(12) 0.6355(12) 0.4438(12) 0.010 Uiso 0.0175(15) 1 d . U P . .
C29 Cd 0.5582(13) 0.8651(12) 0.7479(13) 0.010 Uiso 0.0163(15) 1 d . U P . .
C30 Cd 0.622(2) 0.8466(19) 0.782(2) 0.010 Uiso 0.0105(15) 1 d . U P . .
C31 Cd 0.7863(16) 0.6815(16) 0.4633(16) 0.010 Uiso 0.0124(15) 1 d . U P . .
C32 Cd 0.4612(16) 0.7161(16) 0.5059(16) 0.010 Uiso 0.0130(15) 1 d . U P . .

loop_
_atom_site_aniso_label
_atom_site_aniso_U_11
_atom_site_aniso_U_22
_atom_site_aniso_U_33
_atom_site_aniso_U_23
_atom_site_aniso_U_13
_atom_site_aniso_U_12
C1 0.0148(3) 0.0092(3) 0.0127(3) 0.0020(2) -0.0008(2) -0.0011(2)
C2 0.0131(3) 0.0102(3) 0.0118(3) -0.0014(2) 0.0006(2) 0.00081(19)
C3 0.0146(3) 0.0095(3) 0.0150(3) 0.0015(2) -0.0004(2) -0.0008(2)
M3 0.0146(3) 0.0095(3) 0.0150(3) 0.0015(2) -0.0004(2) -0.0008(2)
C4 0.0170(3) 0.0130(3) 0.0122(3) 0.0016(2) -0.0037(2) -0.0023(2)
M4 0.0170(3) 0.0130(3) 0.0122(3) 0.0016(2) -0.0037(2) -0.0023(2)
C5A 0.0119(3) 0.0142(3) 0.0159(3) 0.0028(2) 0.0019(2) 0.0016(2)
M5A 0.0119(3) 0.0142(3) 0.0159(3) 0.0028(2) 0.0019(2) 0.0016(2)
C6 0.0134(4) 0.0379(5) 0.0183(4) -0.0139(3) 0.0025(3) -0.0053(3)
M6 0.0134(4) 0.0379(5) 0.0183(4) -0.0139(3) 0.0025(3) -0.0053(3)
C7A 0.0110(5) 0.0312(8) 0.014(2) -0.0124(11) 0.0009(10) 0.0026(5)
M7A 0.0110(5) 0.0312(8) 0.014(2) -0.0124(11) 0.0009(10) 0.0026(5)
C7B 0.0110(5) 0.0312(8) 0.014(2) -0.0124(11) 0.0009(10) 0.0026(5)
M7B 0.0110(5) 0.0312(8) 0.014(2) -0.0124(11) 0.0009(10) 0.0026(5)
C8 0.0301(5) 0.0301(5) 0.0301(5) -0.0209(4) -0.0209(4) 0.0209(4)
M8 0.0301(5) 0.0301(5) 0.0301(5) -0.0209(4) -0.0209(4) 0.0209(4)
C9A 0.0214(14) 0.0162(14) 0.0137(12) 0.0032(8) -0.0032(8) -0.0089(9)
M9A 0.0214(14) 0.0162(14) 0.0137(12) 0.0032(8) -0.0032(8) -0.0089(9)
C9B 0.0214(14) 0.0162(14) 0.0137(12) 0.0032(8) -0.0032(8) -0.0089(9)
M9B 0.0214(14) 0.0162(14) 0.0137(12) 0.0032(8) -0.0032(8) -0.0089(9)
C9C 0.0214(14) 0.0162(14) 0.0137(12) 0.0032(8) -0.0032(8) -0.0089(9)
M9C 0.0214(14) 0.0162(14) 0.0137(12) 0.0032(8) -0.0032(8) -0.0089(9)
C9D 0.0214(14) 0.0162(14) 0.0137(12) 0.0032(8) -0.0032(8) -0.0089(9)
M9D 0.0214(14) 0.0162(14) 0.0137(12) 0.0032(8) -0.0032(8) -0.0089(9)
C10A 0.0289(15) 0.0125(4) 0.0082(18) -0.0071(10) 0.0069(13) -0.0091(8)
M10A 0.0289(15) 0.0125(4) 0.0082(18) -0.0071(10) 0.0069(13) -0.0091(8)
C10B 0.0289(15) 0.0125(4) 0.0082(18) -0.0071(10) 0.0069(13) -0.0091(8)
M10B 0.0289(15) 0.0125(4) 0.0082(18) -0.0071(10) 0.0069(13) -0.0091(8)
C11A 0.0136(3) 0.0119(4) 0.0293(6) 0.0004(5) 0.0049(5) 0.0000(3)
M11A 0.0136(3) 0.0119(4) 0.0293(6) 0.0004(5) 0.0049(5) 0.0000(3)
C11B 0.0136(3) 0.0119(4) 0.0293(6) 0.0004(5) 0.0049(5) 0.0000(3)
M11B 0.0136(3) 0.0119(4) 0.0293(6) 0.0004(5) 0.0049(5) 0.0000(3)
C12A 0.0359(12) 0.0212(8) 0.0114(4) 0.0005(3) 0.0045(4) -0.0139(9)
M12A 0.0359(12) 0.0212(8) 0.0114(4) 0.0005(3) 0.0045(4) -0.0139(9)
C12B 0.0359(12) 0.0212(8) 0.0114(4) 0.0005(3) 0.0045(4) -0.0139(9)
M12B 0.0359(12) 0.0212(8) 0.0114(4) 0.0005(3) 0.0045(4) -0.0139(9)
C13A 0.0151(15) 0.0154(10) 0.0166(14) 0.0025(8) -0.0052(9) -0.0047(9)
M13A 0.0151(15) 0.0154(10) 0.0166(14) 0.0025(8) -0.0052(9) -0.0047(9)
C13B 0.0151(15) 0.0154(10) 0.0166(14) 0.0025(8) -0.0052(9) -0.0047(9)
M13B 0.0151(15) 0.0154(10) 0.0166(14) 0.0025(8) -0.0052(9) -0.0047(9)
C13C 0.0151(15) 0.0154(10) 0.0166(14) 0.0025(8) -0.0052(9) -0.0047(9)
M13C 0.0151(15) 0.0154(10) 0.0166(14) 0.0025(8) -0.0052(9) -0.0047(9)
C13D 0.0151(15) 0.0154(10) 0.0166(14) 0.0025(8) -0.0052(9) -0.0047(9)
M13D 0.0151(15) 0.0154(10) 0.0166(14) 0.0025(8) -0.0052(9) -0.0047(9)
C14A 0.0363(5) 0.0106(3) 0.0190(5) -0.0007(3) -0.0111(4) 0.0008(3)
M14A 0.0363(5) 0.0106(3) 0.0190(5) -0.0007(3) -0.0111(4) 0.0008(3)
C14B 0.0363(5) 0.0106(3) 0.0190(5) -0.0007(3) -0.0111(4) 0.0008(3)
M14B 0.0363(5) 0.0106(3) 0.0190(5) -0.0007(3) -0.0111(4) 0.0008(3)
C15 0.0581(6) 0.0117(4) 0.0167(4) 0.0014(3) 0.0179(4) 0.0003(3)
M15 0.0581(6) 0.0117(4) 0.0167(4) 0.0014(3) 0.0179(4) 0.0003(3)
C16 0.0812(8) 0.0094(4) 0.0162(4) -0.0002(3) 0.0201(4) 0.0001(4)
M16 0.0812(8) 0.0094(4) 0.0162(4) -0.0002(3) 0.0201(4) 0.0001(4)
C17A 0.0317(8) 0.0139(8) 0.0273(17) -0.0066(10) 0.0183(10) -0.0055(6)
M17A 0.0317(8) 0.0139(8) 0.0273(17) -0.0066(10) 0.0183(10) -0.0055(6)
C17B 0.0317(8) 0.0139(8) 0.0273(17) -0.0066(10) 0.0183(10) -0.0055(6)
M17B 0.0317(8) 0.0139(8) 0.0273(17) -0.0066(10) 0.0183(10) -0.0055(6)
C18A 0.0189(5) 0.0132(4) 0.022(3) 0.0018(10) 0.0062(10) 0.0015(3)
M18A 0.0189(5) 0.0132(4) 0.022(3) 0.0018(10) 0.0062(10) 0.0015(3)
C18B 0.0189(5) 0.0132(4) 0.022(3) 0.0018(10) 0.0062(10) 0.0015(3)
M18B 0.0189(5) 0.0132(4) 0.022(3) 0.0018(10) 0.0062(10) 0.0015(3)
C19A 0.047(2) 0.0136(5) 0.0176(10) 0.0000(7) -0.0120(9) -0.0039(12)
M19A 0.047(2) 0.0136(5) 0.0176(10) 0.0000(7) -0.0120(9) -0.0039(12)
C19B 0.047(2) 0.0136(5) 0.0176(10) 0.0000(7) -0.0120(9) -0.0039(12)
M19B 0.047(2) 0.0136(5) 0.0176(10) 0.0000(7) -0.0120(9) -0.0039(12)
C19C 0.047(2) 0.0136(5) 0.0176(10) 0.0000(7) -0.0120(9) -0.0039(12)
M19C 0.047(2) 0.0136(5) 0.0176(10) 0.0000(7) -0.0120(9) -0.0039(12)
C20A 0.0154(16) 0.0361(14) 0.0156(6) -0.0057(7) 0.0036(7) -0.0028(14)
M20A 0.0154(16) 0.0361(14) 0.0156(6) -0.0057(7) 0.0036(7) -0.0028(14)
C20B 0.0154(16) 0.0361(14) 0.0156(6) -0.0057(7) 0.0036(7) -0.0028(14)
M20B 0.0154(16) 0.0361(14) 0.0156(6) -0.0057(7) 0.0036(7) -0.0028(14)
C21A 0.0492(16) 0.0492(16) 0.0492(16) 0.033(3) 0.033(3) 0.033(3)
M21A 0.0492(16) 0.0492(16) 0.0492(16) 0.033(3) 0.033(3) 0.033(3)
C22 0.0209(8) 0.0420(10) 0.0265(9) 0.0134(7) 0.0009(6) 0.0096(6)
M22 0.0209(8) 0.0420(10) 0.0265(9) 0.0134(7) 0.0009(6) 0.0096(6)
C23A 0.0441(13) 0.0182(10) 0.0240(13) 0.0072(9) -0.0187(10) -0.0125(9)
M23A 0.0441(13) 0.0182(10) 0.0240(13) 0.0072(9) -0.0187(10) -0.0125(9)
C23B 0.0441(13) 0.0182(10) 0.0240(13) 0.0072(9) -0.0187(10) -0.0125(9)
M23B 0.0441(13) 0.0182(10) 0.0240(13) 0.0072(9) -0.0187(10) -0.0125(9)
C24 0.0277(12) 0.0153(10) 0.0197(11) 0.0027(7) -0.0093(7) -0.0049(7)
M24 0.0277(12) 0.0153(10) 0.0197(11) 0.0027(7) -0.0093(7) -0.0049(7)
C25 0.0447(15) 0.0402(15) 0.0226(12) 0.0092(9) -0.0007(9) 0.0144(10)
M25 0.0447(15) 0.0402(15) 0.0226(12) 0.0092(9) -0.0007(9) 0.0144(10)
C26 0.0144(15) 0.0144(15) 0.0144(15) 0.0024(8) 0.0024(8) 0.0024(8)
M26 0.0144(15) 0.0144(15) 0.0144(15) 0.0024(8) 0.0024(8) 0.0024(8)
C27A 0.068(6) 0.026(5) 0.042(5) -0.015(3) 0.003(3) -0.006(3)
M27A 0.068(6) 0.026(5) 0.042(5) -0.015(3) 0.003(3) -0.006(3)
C27B 0.068(6) 0.026(5) 0.042(5) -0.015(3) 0.003(3) -0.006(3)
M27B 0.068(6) 0.026(5) 0.042(5) -0.015(3) 0.003(3) -0.006(3)
C27C 0.068(6) 0.026(5) 0.042(5) -0.015(3) 0.003(3) -0.006(3)
M27C 0.068(6) 0.026(5) 0.042(5) -0.015(3) 0.003(3) -0.006(3)
Y1 0.0092(3) 0.0115(3) 0.0096(3) -0.0021(3) -0.0001(2) -0.0006(3)
Y2 0.0105(3) 0.0106(3) 0.0127(3) 0.0000(3) -0.0015(3) -0.0001(3)
Y3A 0.0150(7) 0.0141(6) 0.0186(10) -0.0007(5) 0.0038(7) 0.0004(5)
Y3B 0.0150(7) 0.0141(6) 0.0186(10) -0.0007(5) 0.0038(7) 0.0004(5)
Y3C 0.0150(7) 0.0141(6) 0.0186(10) -0.0007(5) 0.0038(7) 0.0004(5)
Y3D 0.0150(7) 0.0141(6) 0.0186(10) -0.0007(5) 0.0038(7) 0.0004(5)
Y4 0.0172(4) 0.0133(4) 0.0128(4) -0.0002(3) -0.0009(3) 0.0027(3)
Y5A 0.0103(5) 0.0103(5) 0.0103(5) -0.0003(3) -0.0003(3) 0.0003(3)
Y5B 0.0103(5) 0.0103(5) 0.0103(5) -0.0003(3) -0.0003(3) 0.0003(3)

loop_
_atom_type_symbol
_atom_type_description
_atom_type_scat_dispersion_real
_atom_type_scat_dispersion_imag
_atom_type_scat_source
Cd Cd -0.8075 1.2024 'International Tables Vol C Tables 4.2.6.8 and 6.1.1.4'
Mg Mg 0.0486 0.0363 'International Tables Vol C Tables 4.2.6.8 and 6.1.1.4'
Y Y -2.7962 3.5667 'International Tables Vol C Tables 4.2.6.8 and 6.1.1.4'

loop_
_geom_angle_atom_site_label_1
_geom_angle_atom_site_label_2
_geom_angle_atom_site_label_3
_geom_angle
_geom_angle_site_symmetry_1
_geom_angle_site_symmetry_3
_geom_angle_publ_flag
C24 C1 C26 179.38(6) . . ?
C24 C1 C4 119.68(4) . . ?
C26 C1 C4 60.09(8) . . ?
C24 C1 C18A 62.46(17) . . ?
C26 C1 C18A 118.16(17) . . ?
C4 C1 C18A 119.42(8) . . ?
C24 C1 C17B 62.1(4) . . ?
C26 C1 C17B 117.4(4) . . ?
C4 C1 C17B 118.2(8) . . ?
C18A C1 C17B 113.6(5) . . ?
C24 C1 Y3C 119.8(4) . 9 ?
C26 C1 Y3C 59.6(4) . 9 ?
C4 C1 Y3C 60.7(3) . 9 ?
C18A C1 Y3C 177.6(4) . 9 ?
C17B C1 Y3C 67.7(6) . 9 ?
C24 C1 C12A 120.06(7) . . ?
C26 C1 C12A 60.49(8) . . ?
C4 C1 C12A 108.66(3) . . ?
C18A C1 C12A 64.0(2) . . ?
C17B C1 C12A 121.9(9) . . ?
Y3C C1 C12A 113.6(4) 9 . ?
C24 C2 C24 178.41(7) 23_765 . ?
C24 C2 C3 120.53(4) 23_765 23_765 ?
C24 C2 C3 58.45(4) . 23_765 ?
C24 C2 C7B 60.32(18) 23_765 23_765 ?
C24 C2 C7B 118.95(18) . 23_765 ?
C3 C2 C7B 123.00(7) 23_765 23_765 ?
C24 C2 C18A 118.53(16) 23_765 . ?
C24 C2 C18A 61.48(15) . . ?
C3 C2 C18A 109.67(8) 23_765 . ?
C7B C2 C18A 63.6(3) 23_765 . ?
C24 C2 C6 63.10(4) 23_765 23_765 ?
C24 C2 C6 118.41(4) . 23_765 ?
C3 C2 C6 121.71(2) 23_765 23_765 ?
C7B C2 C6 108.49(11) 23_765 23_765 ?
C18A C2 C6 116.77(9) . 23_765 ?
C24 C2 C6 119.18(4) 23_765 . ?
C24 C2 C6 62.38(4) . . ?
C3 C2 C6 109.08(2) 23_765 . ?
C7B C2 C6 117.69(12) 23_765 . ?
C18A C2 C6 68.70(16) . . ?
C6 C2 C6 61.84(3) 23_765 . ?
C24 C2 C7A 65.9(2) 23_765 23_765 ?
C24 C2 C7A 113.4(2) . 23_765 ?
C3 C2 C7A 122.47(19) 23_765 23_765 ?
C7B C2 C7A 5.83(17) 23_765 23_765 ?
C18A C2 C7A 57.9(3) . 23_765 ?
C6 C2 C7A 111.49(19) 23_765 23_765 ?
C6 C2 C7A 114.2(2) . 23_765 ?
C24 C2 C22 63.58(5) 23_765 23_765 ?
C24 C2 C22 116.21(5) . 23_765 ?
C3 C2 C22 65.03(4) 23_765 23_765 ?
C7B C2 C22 115.08(18) 23_765 23_765 ?
C18A C2 C22 173.25(9) . 23_765 ?
C6 C2 C22 69.98(4) 23_765 23_765 ?
C6 C2 C22 116.47(4) . 23_765 ?
C7A C2 C22 120.6(2) 23_765 23_765 ?
C11C C3 C23A 82.0(12) . . ?
C11C C3 C24 100.2(12) . 20_575 ?
C23A C3 C24 177.69(8) . 20_575 ?
C11C C3 C23B 66.3(19) . . ?
C23A C3 C23B 15.9(14) . . ?
C24 C3 C23B 166.3(14) 20_575 . ?
C11C C3 C11A 18.2(12) . . ?
C23A C3 C11A 63.96(7) . . ?
C24 C3 C11A 118.27(5) 20_575 . ?
C23B C3 C11A 48.1(14) . . ?
C11C C3 C2 110.9(12) . 20_575 ?
C23A C3 C2 120.97(5) . 20_575 ?
C24 C3 C2 58.74(4) 20_575 20_575 ?
C23B C3 C2 126.7(8) . 20_575 ?
C11A C3 C2 121.26(3) . 20_575 ?
C11C C3 C10B 125.1(12) . . ?
C23A C3 C10B 60.44(19) . . ?
C24 C3 C10B 117.55(19) 20_575 . ?
C23B C3 C10B 71.6(13) . . ?
C11A C3 C10B 109.98(18) . . ?
C2 C3 C10B 122.28(16) 20_575 . ?
C23A C4 C26 177.54(6) . . ?
C23A C4 C1 123.71(4) . . ?
C26 C4 C1 57.70(5) . . ?
C23A C4 Y3C 119.1(4) . . ?
C26 C4 Y3C 59.3(4) . . ?
C1 C4 Y3C 61.5(3) . . ?
C23A C4 Y3C 123.5(4) . 9 ?
C26 C4 Y3C 58.8(4) . 9 ?
C1 C4 Y3C 60.4(3) . 9 ?
Y3C C4 Y3C 110.3(7) . 9 ?
C23A C4 C4 121.58(6) . 9 ?
C26 C4 C4 58.46(4) . 9 ?
C1 C4 C4 107.043(17) . 9 ?
Y3C C4 C4 108.9(4) . 9 ?
Y3C C4 C4 58.7(3) 9 9 ?
C23A C4 C4 119.23(5) . 5 ?
C26 C4 C4 58.46(4) . 5 ?
C1 C4 C4 108.309(16) . 5 ?
Y3C C4 C4 60.3(3) . 5 ?
Y3C C4 C4 107.6(3) 9 5 ?
C4 C4 C4 60.0 9 5 ?
C23A C4 C20A 65.82(16) . . ?
C26 C4 C20A 115.48(16) . . ?
C1 C4 C20A 121.73(6) . . ?
Y3C C4 C20A 172.3(4) . . ?
Y3C C4 C20A 68.5(4) 9 . ?
C4 C4 C20A 63.75(15) 9 . ?
C4 C4 C20A 112.38(9) 5 . ?
C5B C5A C23B 65(3) . 21_666 ?
C5B C5A C5B 104(4) . 21_666 ?
C23B C5A C5B 91(2) 21_666 21_666 ?
C5B C5A C23A 119(3) . . ?
C23B C5A C23A 171.1(15) 21_666 . ?
C5B C5A C23A 95.7(13) 21_666 . ?
C5B C5A C23A 65(3) . 21_666 ?
C23B C5A C23A 11.7(16) 21_666 21_666 ?
C5B C5A C23A 80.1(13) 21_666 21_666 ?
C23A C5A C23A 175.44(9) . 21_666 ?
C5B C5A C5A 93(3) . 21_666 ?
C23B C5A C5A 69.9(16) 21_666 21_666 ?
C5B C5A C5A 21.4(13) 21_666 21_666 ?
C23A C5A C5A 117.12(5) . 21_666 ?
C23A C5A C5A 58.76(6) 21_666 21_666 ?
C5B C5A C5A 59(3) . 17_666 ?
C23B C5A C5A 122.5(10) 21_666 17_666 ?
C5B C5A C5A 109.9(12) 21_666 17_666 ?
C23A C5A C5A 59.99(7) . 17_666 ?
C23A C5A C5A 123.20(5) 21_666 17_666 ?
C5A C5A C5A 119.878(3) 21_666 17_666 ?
C5B C5A C11A 94(3) . 21_666 ?
C23B C5A C11A 52.3(15) 21_666 21_666 ?
C5B C5A C11A 126.6(12) 21_666 21_666 ?
C23A C5A C11A 118.80(5) . 21_666 ?
C23A C5A C11A 62.99(5) 21_666 21_666 ?
C5A C5A C11A 110.45(3) 21_666 21_666 ?
C5A C5A C11A 122.21(3) 17_666 21_666 ?
C5B C5A C23B 104(3) . . ?
C23B C5A C23B 164(2) 21_666 . ?
C5B C5A C23B 103.1(15) 21_666 . ?
C23A C5A C23B 15.2(13) . . ?
C23A C5A C23B 168.2(13) 21_666 . ?
C5A C5A C23B 124.0(8) 21_666 . ?
C5A C5A C23B 45.0(13) 17_666 . ?
C11A C5A C23B 121.0(8) 21_666 . ?
C5A C5B C23B 87(3) . 21_666 ?
C5A C5B C20A 140(4) . 21_666 ?
C23B C5B C20A 79(2) 21_666 21_666 ?
C5A C5B C20B 142(4) . 21_666 ?
C23B C5B C20B 87(2) 21_666 21_666 ?
C20A C5B C20B 8.4(7) 21_666 21_666 ?
C5A C5B Y5A 134(4) . 14_556 ?
C23B C5B Y5A 97(3) 21_666 14_556 ?
C20A C5B Y5A 84.9(19) 21_666 14_556 ?
C20B C5B Y5A 83.9(18) 21_666 14_556 ?
C5A C5B C5A 100(3) . 17_666 ?
C23B C5B C5A 168(3) 21_666 17_666 ?
C20A C5B C5A 90.0(19) 21_666 17_666 ?
C20B C5B C5A 81.6(19) 21_666 17_666 ?
Y5A C5B C5A 85.1(17) 14_556 17_666 ?
C5A C5B C23A 93(3) . 21_666 ?
C23B C5B C23A 14.3(19) 21_666 21_666 ?
C20A C5B C23A 81.9(18) 21_666 21_666 ?
C20B C5B C23A 90(2) 21_666 21_666 ?
Y5A C5B C23A 83.1(16) 14_556 21_666 ?
C5A C5B C23A 166(2) 17_666 21_666 ?
C5A C5B C5B 55(3) . 21_666 ?
C23B C5B C5B 84(2) 21_666 21_666 ?
C20A C5B C5B 155(3) 21_666 21_666 ?
C20B C5B C5B 160(3) 21_666 21_666 ?
Y5A C5B C5B 79.7(6) 14_556 21_666 ?
C5A C5B C5B 108(2) 17_666 21_666 ?
C23A C5B C5B 77.0(17) 21_666 21_666 ?
C5A C5B C5B 90(4) . 17_666 ?
C23B C5B C5B 171(3) 21_666 17_666 ?
C20A C5B C5B 109(2) 21_666 17_666 ?
C20B C5B C5B 101(2) 21_666 17_666 ?
Y5A C5B C5B 79.7(6) 14_556 17_666 ?
C5A C5B C5B 20.5(12) 17_666 17_666 ?
C23A C5B C5B 158.5(18) 21_666 17_666 ?
C5B C5B C5B 87(3) 21_666 17_666 ?
C5A C5B C5A 67(3) . 21_666 ?
C23B C5B C5A 67(2) 21_666 21_666 ?
C20A C5B C5A 136(2) 21_666 21_666 ?
C20B C5B C5A 142(2) 21_666 21_666 ?
Y5A C5B C5A 72.9(13) 14_556 21_666 ?
C5A C5B C5A 124.5(19) 17_666 21_666 ?
C23A C5B C5A 58.1(11) 21_666 21_666 ?
C5B C5B C5A 20.0(10) 21_666 21_666 ?
C5B C5B C5A 104.2(17) 17_666 21_666 ?
C5A C5B C11A 67(3) . 21_666 ?
C23B C5B C11A 48(2) 21_666 21_666 ?
C20A C5B C11A 76.2(15) 21_666 21_666 ?
C20B C5B C11A 81.8(16) 21_666 21_666 ?
Y5A C5B C11A 142(2) 14_556 21_666 ?
C5A C5B C11A 127(2) 17_666 21_666 ?
C23A C5B C11A 62.2(11) 21_666 21_666 ?
C5B C5B C11A 104.6(19) 21_666 21_666 ?
C5B C5B C11A 137(2) 17_666 21_666 ?
C5A C5B C11A 98.3(15) 21_666 21_666 ?
C19C C6 C8 66.8(3) . . ?
C19C C6 C19B 5.5(3) . . ?
C8 C6 C19B 61.42(7) . . ?
C19C C6 C2 104.1(3) . 20_575 ?
C8 C6 C2 127.79(3) . 20_575 ?
C19B C6 C2 107.91(6) . 20_575 ?
C19C C6 C2 103.6(3) . . ?
C8 C6 C2 126.48(2) . . ?
C19B C6 C2 105.80(7) . . ?
C2 C6 C2 105.73(2) 20_575 . ?
C19C C6 C24 91.6(3) . . ?
C8 C6 C24 158.39(5) . . ?
C19B C6 C24 96.97(7) . . ?
C2 C6 C24 55.77(4) 20_575 . ?
C2 C6 C24 56.01(4) . . ?
C19C C6 C6 126.4(3) . 23_765 ?
C8 C6 C6 84.43(2) . 23_765 ?
C19B C6 C6 123.06(6) . 23_765 ?
C2 C6 C6 128.83(4) 20_575 23_765 ?
C2 C6 C6 58.55(2) . 23_765 ?
C24 C6 C6 109.71(4) . 23_765 ?
C19C C6 C6 126.8(3) . 20_575 ?
C8 C6 C6 84.43(2) . 20_575 ?
C19B C6 C6 125.03(7) . 20_575 ?
C2 C6 C6 59.61(2) 20_575 20_575 ?
C2 C6 C6 129.12(4) . 20_575 ?
C24 C6 C6 110.58(5) . 20_575 ?
C6 C6 C6 91.58(3) 23_765 20_575 ?
C30 C7A C29 41.9(13) 20_575 20_575 ?
C30 C7A C18B 76.5(12) 20_575 20_575 ?
C29 C7A C18B 58.8(8) 20_575 20_575 ?
C30 C7A C16 32.8(11) 20_575 20_575 ?
C29 C7A C16 74.4(7) 20_575 20_575 ?
C18B C7A C16 90.0(4) 20_575 20_575 ?
C30 C7A C10A 58.2(11) 20_575 23_765 ?
C29 C7A C10A 38.5(7) 20_575 23_765 ?
C18B C7A C10A 94.9(4) 20_575 23_765 ?
C16 C7A C10A 85.8(3) 20_575 23_765 ?
C30 C7A C13A 98.5(11) 20_575 . ?
C29 C7A C13A 139.8(8) 20_575 . ?
C18B C7A C13A 131.1(4) 20_575 . ?
C16 C7A C13A 67.4(2) 20_575 . ?
C10A C7A C13A 124.1(4) 23_765 . ?
C30 C7A C18A 82.2(11) 20_575 20_575 ?
C29 C7A C18A 63.2(7) 20_575 20_575 ?
C18B C7A C18A 5.7(2) 20_575 20_575 ?
C16 C7A C18A 94.9(3) 20_575 20_575 ?
C10A C7A C18A 98.1(4) 23_765 20_575 ?
C13A C7A C18A 130.8(4) . 20_575 ?
C30 C7A C10B 63.3(11) 20_575 23_765 ?
C29 C7A C10B 40.6(7) 20_575 23_765 ?
C18B C7A C10B 94.9(5) 20_575 23_765 ?
C16 C7A C10B 91.2(3) 20_575 23_765 ?
C10A C7A C10B 5.4(2) 23_765 23_765 ?
C13A C7A C10B 126.8(4) . 23_765 ?
C18A C7A C10B 97.7(4) 20_575 23_765 ?
C30 C7A C13B 91.8(11) 20_575 . ?
C29 C7A C13B 133.2(8) 20_575 . ?
C18B C7A C13B 128.9(4) 20_575 . ?
C16 C7A C13B 60.7(2) 20_575 . ?
C10A C7A C13B 120.8(4) 23_765 . ?
C13A C7A C13B 6.77(18) . . ?
C18A C7A C13B 129.5(4) 20_575 . ?
C10B C7A C13B 124.0(4) 23_765 . ?
C30 C7A C2 139.4(12) 20_575 20_575 ?
C29 C7A C2 116.9(8) 20_575 20_575 ?
C18B C7A C2 64.6(3) 20_575 20_575 ?
C16 C7A C2 131.9(4) 20_575 20_575 ?
C10A C7A C2 133.6(4) 23_765 20_575 ?
C13A C7A C2 98.2(3) . 20_575 ?
C18A C7A C2 59.1(2) 20_575 20_575 ?
C10B C7A C2 129.0(4) 23_765 20_575 ?
C13B C7A C2 103.2(4) . 20_575 ?
C13A C7B C30 94.4(10) . 20_575 ?
C13A C7B C24 89.9(3) . . ?
C30 C7B C24 169.1(10) 20_575 . ?
C13A C7B C29 131.8(7) . 20_575 ?
C30 C7B C29 37.6(12) 20_575 20_575 ?
C24 C7B C29 136.4(6) . 20_575 ?
C13A C7B C10A 123.2(2) . 23_765 ?
C30 C7B C10A 53.5(10) 20_575 23_765 ?
C24 C7B C10A 116.0(2) . 23_765 ?
C29 C7B C10A 35.7(6) 20_575 23_765 ?
C13A C7B C18B 126.8(3) . 20_575 ?
C30 C7B C18B 68.6(10) 20_575 20_575 ?
C24 C7B C18B 116.4(3) . 20_575 ?
C29 C7B C18B 53.4(7) 20_575 20_575 ?
C10A C7B C18B 87.4(3) 23_765 20_575 ?
C13A C7B C13B 6.54(19) . . ?
C30 C7B C13B 87.9(10) 20_575 . ?
C24 C7B C13B 96.3(3) . . ?
C29 C7B C13B 125.3(7) 20_575 . ?
C10A C7B C13B 118.9(2) 23_765 . ?
C18B C7B C13B 123.7(3) 20_575 . ?
C13A C7B C2 104.0(2) . 20_575 ?
C30 C7B C2 130.8(10) 20_575 20_575 ?
C24 C7B C2 57.19(14) . 20_575 ?
C29 C7B C2 112.2(6) 20_575 20_575 ?
C10A C7B C2 132.69(19) 23_765 20_575 ?
C18B C7B C2 63.7(3) 20_575 20_575 ?
C13B C7B C2 108.3(2) . 20_575 ?
C13A C7B C16 65.80(12) . 20_575 ?
C30 C7B C16 29.9(10) 20_575 20_575 ?
C24 C7B C16 155.6(2) . 20_575 ?
C29 C7B C16 67.1(7) 20_575 20_575 ?
C10A C7B C16 79.3(3) 23_765 20_575 ?
C18B C7B C16 81.6(3) 20_575 20_575 ?
C13B C7B C16 59.32(16) . 20_575 ?
C2 C7B C16 127.44(19) 20_575 20_575 ?
C19A C8 C19A 80.2(7) . 11_466 ?
C19A C8 C19A 80.2(7) . 8_656 ?
C19A C8 C19A 80.2(7) 11_466 8_656 ?
C19A C8 C27D 38.4(5) . . ?
C19A C8 C27D 59.6(5) 11_466 . ?
C19A C8 C27D 48.1(5) 8_656 . ?
C19A C8 C27D 48.1(5) . 11_466 ?
C19A C8 C27D 38.4(5) 11_466 11_466 ?
C19A C8 C27D 59.6(5) 8_656 11_466 ?
C27D C8 C27D 21.6(5) . 11_466 ?
C19A C8 C27D 59.6(5) . 8_656 ?
C19A C8 C27D 48.1(5) 11_466 8_656 ?
C19A C8 C27D 38.4(5) 8_656 8_656 ?
C27D C8 C27D 21.6(5) . 8_656 ?
C27D C8 C27D 21.6(5) 11_466 8_656 ?
C19A C8 C6 70.4(4) . . ?
C19A C8 C6 129.8(3) 11_466 . ?
C19A C8 C6 130.5(3) 8_656 . ?
C27D C8 C6 108.1(3) . . ?
C27D C8 C6 116.4(3) 11_466 . ?
C27D C8 C6 129.7(3) 8_656 . ?
C19A C8 C6 129.8(3) . 8_656 ?
C19A C8 C6 130.5(3) 11_466 8_656 ?
C19A C8 C6 70.4(4) 8_656 8_656 ?
C27D C8 C6 116.4(3) . 8_656 ?
C27D C8 C6 129.7(3) 11_466 8_656 ?
C27D C8 C6 108.1(3) 8_656 8_656 ?
C6 C8 C6 99.24(4) . 8_656 ?
C19A C8 C6 130.5(3) . 11_466 ?
C19A C8 C6 70.4(4) 11_466 11_466 ?
C19A C8 C6 129.8(3) 8_656 11_466 ?
C27D C8 C6 129.7(3) . 11_466 ?
C27D C8 C6 108.1(3) 11_466 11_466 ?
C27D C8 C6 116.4(3) 8_656 11_466 ?
C6 C8 C6 99.24(4) . 11_466 ?
C6 C8 C6 99.24(4) 8_656 11_466 ?
C9C C9A C32 122.8(19) . . ?
C9C C9A C9E 29.6(19) . . ?
C32 C9A C9E 109(2) . . ?
C9C C9A C9D 9.8(16) . . ?
C32 C9A C9D 113.1(19) . . ?
C9E C9A C9D 26.4(17) . . ?
C9C C9A C28 83.9(14) . 5 ?
C32 C9A C28 149.1(17) . 5 ?
C9E C9A C28 102.3(18) . 5 ?
C9D C9A C28 93.6(14) . 5 ?
C9C C9A C20B 138.2(13) . 5 ?
C32 C9A C20B 66.2(16) . 5 ?
C9E C9A C20B 162.6(17) . 5 ?
C9D C9A C20B 138.3(12) . 5 ?
C28 C9A C20B 83.7(10) 5 5 ?
C9C C9A C10B 97.2(12) . . ?
C32 C9A C10B 25.7(15) . . ?
C9E C9A C10B 85.3(16) . . ?
C9D C9A C10B 87.4(11) . . ?
C28 C9A C10B 164.8(9) 5 . ?
C20B C9A C10B 85.5(6) 5 . ?
C9C C9A C27A 17.6(11) . 4_466 ?
C32 C9A C27A 140.5(15) . 4_466 ?
C9E C9A C27A 39.8(16) . 4_466 ?
C9D C9A C27A 27.4(11) . 4_466 ?
C28 C9A C27A 66.9(9) 5 4_466 ?
C20B C9A C27A 134.7(8) 5 4_466 ?
C10B C9A C27A 114.8(3) . 4_466 ?
C9C C9B C9E 34(2) . . ?
C9C C9B C9D 6(2) . . ?
C9E C9B C9D 31(2) . . ?
C9C C9B C28 104.3(18) . 5 ?
C9E C9B C28 122(2) . 5 ?
C9D C9B C28 110.6(16) . 5 ?
C9C C9B C32 116(2) . . ?
C9E C9B C32 104(2) . . ?
C9D C9B C32 109.8(18) . . ?
C28 C9B C32 134.4(16) 5 . ?
C9C C9B C27A 27.8(15) . 4_466 ?
C9E C9B C27A 48.3(18) . 4_466 ?
C9D C9B C27A 33.8(13) . 4_466 ?
C28 C9B C27A 78.3(10) 5 4_466 ?
C32 C9B C27A 143.5(13) . 4_466 ?
C9C C9B C27E 33.4(16) . . ?
C9E C9B C27E 42.2(18) . . ?
C9D C9B C27E 38.2(13) . . ?
C28 C9B C27E 80.3(10) 5 . ?
C32 C9B C27E 145.0(13) . . ?
C27A C9B C27E 13.4(4) 4_466 . ?
C9D C9C C9B 166(5) . . ?
C9D C9C C9E 58(4) . . ?
C9B C9C C9E 115(4) . . ?
C9D C9C C9A 155(4) . . ?
C9B C9C C9A 12.3(9) . . ?
C9E C9C C9A 113(4) . . ?
C9D C9C C27A 56(3) . 4_466 ?
C9B C9C C27A 137(2) . 4_466 ?
C9E C9C C27A 81(3) . 4_466 ?
C9A C9C C27A 150(2) . 4_466 ?
C9D C9C C27E 59(3) . . ?
C9B C9C C27E 132(2) . . ?
C9E C9C C27E 67(3) . . ?
C9A C9C C27E 143.4(19) . . ?
C27A C9C C27E 18.1(7) 4_466 . ?
C9D C9C C27B 60(3) . 4_466 ?
C9B C9C C27B 134(2) . 4_466 ?
C9E C9C C27B 99(3) . 4_466 ?
C9A C9C C27B 143.4(18) . 4_466 ?
C27A C9C C27B 20.0(7) 4_466 4_466 ?
C27E C9C C27B 37.9(8) . 4_466 ?
C9C C9D C9E 74(5) . . ?
C9C C9D C27A 97(4) . 4_466 ?
C9E C9D C27A 104(5) . 4_466 ?
C9C C9D C15 138(5) . 11_466 ?
C9E C9D C15 96(4) . 11_466 ?
C27A C9D C15 126(3) 4_466 11_466 ?
C9C C9D C9B 7(3) . . ?
C9E C9D C9B 70(4) . . ?
C27A C9D C9B 104(2) 4_466 . ?
C15 C9D C9B 131(3) 11_466 . ?
C9C C9D C27E 98(4) . . ?
C9E C9D C27E 84(4) . . ?
C27A C9D C27E 21.0(9) 4_466 . ?
C15 C9D C27E 122(3) 11_466 . ?
C9B C9D C27E 104(2) . . ?
C9C C9D C27B 99(4) . 4_466 ?
C9E C9D C27B 127(5) . 4_466 ?
C27A C9D C27B 23.2(10) 4_466 4_466 ?
C15 C9D C27B 118(3) 11_466 4_466 ?
C9B C9D C27B 107(2) . 4_466 ?
C27E C9D C27B 43.9(11) . 4_466 ?
C9D C9E C9C 49(4) . . ?
C9D C9E C9B 79(5) . . ?
C9C C9E C9B 31(2) . . ?
C9D C9E C27A 48(4) . 4_466 ?
C9C C9E C27A 66(3) . 4_466 ?
C9B C9E C27A 90(2) . 4_466 ?
C9D C9E C27E 68(4) . . ?
C9C C9E C27E 82(4) . . ?
C9B C9E C27E 101(3) . . ?
C27A C9E C27E 20.1(7) 4_466 . ?
C9D C9E C9A 83(5) . . ?
C9C C9E C9A 37(3) . . ?
C9B C9E C9A 9.8(5) . . ?
C27A C9E C9A 99(2) 4_466 . ?
C27E C9E C9A 111(3) . . ?
C9D C9E C15 57(4) . 11_466 ?
C9C C9E C15 96(4) . 11_466 ?
C9B C9E C15 116(3) . 11_466 ?
C27A C9E C15 92(2) 4_466 11_466 ?
C27E C9E C15 102(2) . 11_466 ?
C9A C9E C15 112(3) . 11_466 ?
C32 C10A C29 117.7(17) . 11_466 ?
C32 C10A C30 160.8(17) . 11_466 ?
C29 C10A C30 45.6(15) 11_466 11_466 ?
C32 C10A C11B 135.4(13) . 21_666 ?
C29 C10A C11B 68.8(11) 11_466 21_666 ?
C30 C10A C11B 38.3(11) 11_466 21_666 ?
C32 C10A C7A 131.9(13) . 20_575 ?
C29 C10A C7A 66.3(10) 11_466 20_575 ?
C30 C10A C7A 56.4(11) 11_466 20_575 ?
C11B C10A C7A 92.2(4) 21_666 20_575 ?
C32 C10A C9A 25.1(13) . . ?
C29 C10A C9A 92.6(10) 11_466 . ?
C30 C10A C9A 136.8(11) 11_466 . ?
C11B C10A C9A 128.5(3) 21_666 . ?
C7A C10A C9A 124.7(3) 20_575 . ?
C32 C10A C15 89.6(13) . 11_466 ?
C29 C10A C15 28.2(10) 11_466 11_466 ?
C30 C10A C15 73.1(11) 11_466 11_466 ?
C11B C10A C15 87.6(3) 21_666 11_466 ?
C7A C10A C15 85.2(3) 20_575 11_466 ?
C9A C10A C15 64.47(15) . 11_466 ?
C32 C10A C7B 127.9(13) . 20_575 ?
C29 C10A C7B 71.8(10) 11_466 20_575 ?
C30 C10A C7B 61.8(11) 11_466 20_575 ?
C11B C10A C7B 96.6(4) 21_666 20_575 ?
C7A C10A C7B 5.97(17) 20_575 20_575 ?
C9A C10A C7B 123.5(2) . 20_575 ?
C15 C10A C7B 89.4(2) 11_466 20_575 ?
C32 C10A C11A 130.7(13) . 21_666 ?
C29 C10A C11A 75.5(10) 11_466 21_666 ?
C30 C10A C11A 44.9(11) 11_466 21_666 ?
C11B C10A C11A 7.1(2) 21_666 21_666 ?
C7A C10A C11A 97.4(3) 20_575 21_666 ?
C9A C10A C11A 127.38(18) . 21_666 ?
C15 C10A C11A 92.91(18) 11_466 21_666 ?
C7B C10A C11A 101.4(3) 20_575 21_666 ?
C32 C10A C3 79.2(13) . . ?
C29 C10A C3 126.0(10) 11_466 . ?
C30 C10A C3 117.5(11) 11_466 . ?
C11B C10A C3 135.7(3) 21_666 . ?
C7A C10A C3 65.9(2) 20_575 . ?
C9A C10A C3 94.5(2) . . ?
C15 C10A C3 125.39(17) 11_466 . ?
C7B C10A C3 59.92(19) 20_575 . ?
C11A C10A C3 134.1(2) 21_666 . ?
C32 C10B C29 126(2) . 11_466 ?
C32 C10B C9A 28.1(16) . . ?
C29 C10B C9A 97.8(10) 11_466 . ?
C32 C10B C9B 34.0(16) . . ?
C29 C10B C9B 91.9(10) 11_466 . ?
C9A C10B C9B 6.0(2) . . ?
C32 C10B C23A 59.3(17) . . ?
C29 C10B C23A 174.7(10) 11_466 . ?
C9A C10B C23A 87.3(3) . . ?
C9B C10B C23A 93.3(3) . . ?
C32 C10B C15 95.8(17) . 11_466 ?
C29 C10B C15 30.1(9) 11_466 11_466 ?
C9A C10B C15 67.7(2) . 11_466 ?
C9B C10B C15 61.8(2) . 11_466 ?
C23A C10B C15 155.1(3) . 11_466 ?
C32 C10B C30 161(2) . 11_466 ?
C29 C10B C30 38.7(13) 11_466 11_466 ?
C9A C10B C30 135.1(10) . 11_466 ?
C9B C10B C30 129.4(10) . 11_466 ?
C23A C10B C30 136.0(10) . 11_466 ?
C15 C10B C30 68.3(10) 11_466 11_466 ?
C32 C10B C11B 137.4(17) . 21_666 ?
C29 C10B C11B 60.5(10) 11_466 21_666 ?
C9A C10B C11B 129.1(4) . 21_666 ?
C9B C10B C11B 126.4(4) . 21_666 ?
C23A C10B C11B 115.2(4) . 21_666 ?
C15 C10B C11B 82.1(3) 11_466 21_666 ?
C30 C10B C11B 34.2(10) 11_466 21_666 ?
C11C C11A C30 62(3) . 15_575 ?
C11C C11A C23B 126(3) . . ?
C30 C11A C23B 167.9(17) 15_575 . ?
C11C C11A C14A 93(3) . . ?
C30 C11A C14A 89.8(13) 15_575 . ?
C23B C11A C14A 97.6(10) . . ?
C11C C11A C3 61(3) . . ?
C30 C11A C3 121.2(13) 15_575 . ?
C23B C11A C3 65.3(13) . . ?
C14A C11A C3 109.22(4) . . ?
C11C C11A C10A 109(3) . 17_666 ?
C30 C11A C10A 59.0(13) 15_575 17_666 ?
C23B C11A C10A 108.9(11) . 17_666 ?
C14A C11A C10A 121.81(12) . 17_666 ?
C3 C11A C10A 128.80(11) . 17_666 ?
C11C C11A C5A 158(3) . 17_666 ?
C30 C11A C5A 119.6(13) 15_575 17_666 ?
C23B C11A C5A 48.8(12) . 17_666 ?
C14A C11A C5A 108.96(4) . 17_666 ?
C3 C11A C5A 106.04(4) . 17_666 ?
C10A C11A C5A 62.57(12) 17_666 17_666 ?
C11C C11A C16 68(3) . 15_575 ?
C30 C11A C16 28.8(13) 15_575 15_575 ?
C23B C11A C16 156.8(12) . 15_575 ?
C14A C11A C16 60.92(3) . 15_575 ?
C3 C11A C16 127.46(4) . 15_575 ?
C10A C11A C16 78.87(13) 17_666 15_575 ?
C5A C11A C16 126.30(4) 17_666 15_575 ?
C11C C11B C30 88(4) . 15_575 ?
C11C C11B C29 104(4) . 15_575 ?
C30 C11B C29 45.3(18) 15_575 15_575 ?
C11C C11B C10A 143(4) . 17_666 ?
C30 C11B C10A 69.3(16) 15_575 17_666 ?
C29 C11B C10A 39.8(7) 15_575 17_666 ?
C11C C11B C16 85(4) . 15_575 ?
C30 C11B C16 30.9(16) 15_575 15_575 ?
C29 C11B C16 75.5(7) 15_575 15_575 ?
C10A C11B C16 89.3(4) 17_666 15_575 ?
C11C C11B C17A 46(3) . 20_575 ?
C30 C11B C17A 72.1(16) 15_575 20_575 ?
C29 C11B C17A 61.6(7) 15_575 20_575 ?
C10A C11B C17A 97.9(4) 17_666 20_575 ?
C16 C11B C17A 91.5(3) 15_575 20_575 ?
C11C C11B C23B 99(4) . . ?
C30 C11B C23B 172(2) 15_575 . ?
C29 C11B C23B 134.6(12) 15_575 . ?
C10A C11B C23B 106.2(10) 17_666 . ?
C16 C11B C23B 146.1(11) 15_575 . ?
C17A C11B C23B 115.1(12) 20_575 . ?
C11C C11B C10B 143(4) . 17_666 ?
C30 C11B C10B 72.8(16) 15_575 17_666 ?
C29 C11B C10B 41.3(7) 15_575 17_666 ?
C10A C11B C10B 4.0(3) 17_666 17_666 ?
C16 C11B C10B 93.3(4) 15_575 17_666 ?
C17A C11B C10B 97.7(4) 20_575 17_666 ?
C23B C11B C10B 102.8(10) . 17_666 ?
C11C C11B C14A 83(3) . . ?
C30 C11B C14A 92.5(17) 15_575 . ?
C29 C11B C14A 136.0(8) 15_575 . ?
C10A C11B C14A 125.6(4) 17_666 . ?
C16 C11B C14A 61.6(2) 15_575 . ?
C17A C11B C14A 125.4(4) 20_575 . ?
C23B C11B C14A 85.3(10) . . ?
C10B C11B C14A 128.0(4) 17_666 . ?
C11B C11C C11A 29(2) . . ?
C11B C11C C30 65(3) . 15_575 ?
C11A C11C C30 92(4) . 15_575 ?
C11B C11C C17A 118(4) . 20_575 ?
C11A C11C C17A 137(4) . 20_575 ?
C30 C11C C17A 83(2) 15_575 20_575 ?
C11B C11C Y4 149(4) . 3_655 ?
C11A C11C Y4 139(4) . 3_655 ?
C30 C11C Y4 99(3) 15_575 3_655 ?
C17A C11C Y4 83.3(18) 20_575 3_655 ?
C11B C11C C17B 117(4) . 20_575 ?
C11A C11C C17B 135(4) . 20_575 ?
C30 C11C C17B 85(2) 15_575 20_575 ?
C17A C11C C17B 2.8(5) 20_575 20_575 ?
Y4 C11C C17B 85.5(18) 3_655 20_575 ?
C11B C11C C3 121(4) . . ?
C11A C11C C3 100(3) . . ?
C30 C11C C3 158(3) 15_575 . ?
C17A C11C C3 75.7(15) 20_575 . ?
Y4 C11C C3 83.9(16) 3_655 . ?
C17B C11C C3 74.0(15) 20_575 . ?
C11B C11C C16 77(3) . 15_575 ?
C11A C11C C16 94(3) . 15_575 ?
C30 C11C C16 31.4(17) 15_575 15_575 ?
C17A C11C C16 102.2(18) 20_575 15_575 ?
Y4 C11C C16 76.6(14) 3_655 15_575 ?
C17B C11C C16 104.6(18) 20_575 15_575 ?
C3 C11C C16 160(2) . 15_575 ?
C11B C11C C14C 98(4) . 9 ?
C11A C11C C14C 98(3) . 9 ?
C30 C11C C14C 71(2) 15_575 9 ?
C17A C11C C14C 120(2) 20_575 9 ?
Y4 C11C C14C 50.6(12) 3_655 9 ?
C17B C11C C14C 123(2) 20_575 9 ?
C3 C11C C14C 124(2) . 9 ?
C16 C11C C14C 39.6(10) 15_575 9 ?
C12B C12A C21B 138.8(11) 5 . ?
C12B C12A C30 39.1(15) 5 . ?
C21B C12A C30 100.1(10) . . ?
C12B C12A C16 68.0(11) 5 . ?
C21B C12A C16 70.76(12) . . ?
C30 C12A C16 30.6(10) . . ?
C12B C12A C18B 45.2(11) 5 . ?
C21B C12A C18B 130.8(2) . . ?
C30 C12A C18B 69.4(10) . . ?
C16 C12A C18B 83.4(3) . . ?
C12B C12A C26 134.3(12) 5 . ?
C21B C12A C26 86.83(18) . . ?
C30 C12A C26 168.1(10) . . ?
C16 C12A C26 157.57(17) . . ?
C18B C12A C26 113.3(3) . . ?
C12B C12A Y3C 75.4(13) 5 . ?
C21B C12A Y3C 145.7(4) . . ?
C30 C12A Y3C 113.6(11) . . ?
C16 C12A Y3C 143.5(4) . . ?
C18B C12A Y3C 70.6(4) . . ?
C26 C12A Y3C 58.9(4) . . ?
C12A C12B C30 133.5(17) 9 9 ?
C12A C12B C18B 126.9(12) 9 9 ?
C30 C12B C18B 80.8(13) 9 9 ?
C12A C12B C17A 127.6(14) 9 . ?
C30 C12B C17A 64.9(12) 9 . ?
C18B C12B C17A 101.9(5) 9 . ?
C12A C12B C16 102.2(11) 9 9 ?
C30 C12B C16 33.2(11) 9 9 ?
C18B C12B C16 92.9(5) 9 9 ?
C17A C12B C16 92.0(4) . 9 ?
C12A C12B Y3C 94.7(14) 9 9 ?
C30 C12B Y3C 130.4(13) 9 9 ?
C18B C12B Y3C 76.7(5) 9 9 ?
C17A C12B Y3C 77.3(5) . 9 ?
C16 C12B Y3C 163.1(8) 9 9 ?
C12A C12B C18A 122.9(12) 9 9 ?
C30 C12B C18A 85.7(12) 9 9 ?
C18B C12B C18A 4.9(3) 9 9 ?
C17A C12B C18A 104.6(5) . 9 ?
C16 C12B C18A 96.8(5) 9 9 ?
Y3C C12B C18A 73.7(4) 9 9 ?
C12A C12B C17B 127.4(14) 9 . ?
C30 C12B C17B 70.0(14) 9 . ?
C18B C12B C17B 99.5(7) 9 . ?
C17A C12B C17B 6.5(6) . . ?
C16 C12B C17B 98.2(9) 9 . ?
Y3C C12B C17B 70.9(9) 9 . ?
C18A C12B C17B 101.7(6) 9 . ?
C12A C12B C21B 34.7(9) 9 . ?
C30 C12B C21B 99.2(12) 9 . ?
C18B C12B C21B 127.9(4) 9 . ?
C17A C12B C21B 125.5(4) . . ?
C16 C12B C21B 67.5(2) 9 . ?
Y3C C12B C21B 129.4(7) 9 . ?
C18A C12B C21B 126.8(3) 9 . ?
C17B C12B C21B 129.8(7) . . ?
C13D C13A C13C 29.6(18) . . ?
C13D C13A C13E 62(3) . . ?
C13C C13A C13E 33.4(18) . . ?
C13D C13A C31 60(2) . . ?
C13C C13A C31 81.7(15) . . ?
C13E C13A C31 101.5(18) . . ?
C13D C13A C17B 116(2) . . ?
C13C C13A C17B 140.6(12) . . ?
C13E C13A C17B 163.8(15) . . ?
C31 C13A C17B 89.9(12) . . ?
C13D C13A C7B 117.5(19) . . ?
C13C C13A C7B 100.8(10) . . ?
C13E C13A C7B 86.4(14) . . ?
C31 C13A C7B 167.6(12) . . ?
C17B C13A C7B 80.6(5) . . ?
C13D C13B C13C 46(3) . . ?
C13D C13B C13E 81(4) . . ?
C13C C13B C13E 35(2) . . ?
C13D C13B C31 72(4) . . ?
C13C C13B C31 105(2) . . ?
C13E C13B C31 119(2) . . ?
C13D C13B C27C 27(4) . . ?
C13C C13B C27C 29.7(16) . . ?
C13E C13B C27C 58.0(16) . . ?
C31 C13B C27C 76.2(13) . . ?
C13D C13B C27B 19(3) . . ?
C13C C13B C27B 44.8(17) . . ?
C13E C13B C27B 73.6(16) . . ?
C31 C13B C27B 63.0(13) . . ?
C27C C13B C27B 15.8(3) . . ?
C13D C13C C13B 51(5) . . ?
C13D C13C C13A 61(6) . . ?
C13B C13C C13A 13.2(10) . . ?
C13D C13C C13E 167(5) . . ?
C13B C13C C13E 125(3) . . ?
C13A C13C C13E 117(3) . . ?
C13D C13C C27C 93(6) . . ?
C13B C13C C27C 139(2) . . ?
C13A C13C C27C 151.6(18) . . ?
C13E C13C C27C 85(3) . . ?
C13D C13C C27B 75(6) . . ?
C13B C13C C27B 121(2) . . ?
C13A C13C C27B 133.5(16) . . ?
C13E C13C C27B 103(3) . . ?
C27C C13C C27B 18.7(5) . . ?
C13C C13D C13B 83(6) . . ?
C13C C13D C13A 90(6) . . ?
C13B C13D C13A 12(2) . . ?
C13C C13D C13E 9(3) . . ?
C13B C13D C13E 81(4) . . ?
C13A C13D C13E 89(3) . . ?
C13C C13D C31 133(5) . . ?
C13B C13D C31 90(4) . . ?
C13A C13D C31 93(3) . . ?
C13E C13D C31 124(3) . . ?
C13C C13D C27C 70(5) . . ?
C13B C13D C27C 146(5) . . ?
C13A C13D C27C 157(3) . . ?
C13E C13D C27C 70(2) . . ?
C31 C13D C27C 93(2) . . ?
C13C C13E C13D 3.9(15) . . ?
C13C C13E C13B 20.2(13) . . ?
C13D C13E C13B 18.8(15) . . ?
C13C C13E C27G 93(3) . 6_566 ?
C13D C13E C27G 92(3) . 6_566 ?
C13B C13E C27G 108(3) . 6_566 ?
C13C C13E C14C 118(4) . 9 ?
C13D C13E C14C 114(3) . 9 ?
C13B C13E C14C 108(3) . 9 ?
C27G C13E C14C 73(3) 6_566 9 ?
C13C C13E C13A 29.4(15) . . ?
C13D C13E C13A 28.8(18) . . ?
C13B C13E C13A 10.6(4) . . ?
C27G C13E C13A 118(3) 6_566 . ?
C14C C13E C13A 108(3) 9 . ?
C13C C13E C16 92(3) . 20_575 ?
C13D C13E C16 96(2) . 20_575 ?
C13B C13E C16 103(2) . 20_575 ?
C27G C13E C16 95(3) 6_566 20_575 ?
C14C C13E C16 148(3) 9 20_575 ?
C13A C13E C16 103(2) . 20_575 ?
C14B C14A C14C 39.6(18) 9 9 ?
C14B C14A C28 103.9(15) 9 . ?
C14C C14A C28 121.2(17) 9 . ?
C14B C14A C31 104.5(14) 9 . ?
C14C C14A C31 101.6(16) 9 . ?
C28 C14A C31 30.8(13) . . ?
C14B C14A C27F 29.7(13) 9 . ?
C14C C14A C27F 37.3(15) 9 . ?
C28 C14A C27F 86.6(12) . . ?
C31 C14A C27F 77.3(11) . . ?
C14B C14A C13E 69.5(14) 9 . ?
C14C C14A C13E 38.2(17) 9 . ?
C28 C14A C13E 96.9(14) . . ?
C31 C14A C13E 68.9(13) . . ?
C27F C14A C13E 47.1(12) . . ?
C14B C14A C13B 99.9(10) 9 . ?
C14C C14A C13B 74.6(14) 9 . ?
C28 C14A C13B 70.3(10) . . ?
C31 C14A C13B 39.5(9) . . ?
C27F C14A C13B 71.3(7) . . ?
C13E C14A C13B 36.4(10) . . ?
C14B C14A C9B 89.5(11) 9 9 ?
C14C C14A C9B 126.0(14) 9 9 ?
C28 C14A C9B 38.5(10) . 9 ?
C31 C14A C9B 68.8(9) . 9 ?
C27F C14A C9B 90.8(6) . 9 ?
C13E C14A C9B 125.3(10) . 9 ?
C13B C14A C9B 107.9(2) . 9 ?
C14B C14A C27C 24.7(12) 9 12_664 ?
C14C C14A C27C 55.5(14) 9 12_664 ?
C28 C14A C27C 79.2(10) . 12_664 ?
C31 C14A C27C 82.7(9) . 12_664 ?
C27F C14A C27C 24.2(8) . 12_664 ?
C13E C14A C27C 71.2(10) . 12_664 ?
C13B C14A C27C 90.6(3) . 12_664 ?
C9B C14A C27C 70.6(4) 9 12_664 ?
C14A C14B C14C 115(2) 5 . ?
C14A C14B C28 53.8(14) 5 5 ?
C14C C14B C28 130(2) . 5 ?
C14A C14B C27F 139.2(17) 5 5 ?
C14C C14B C27F 56(2) . 5 ?
C28 C14B C27F 98.9(13) 5 5 ?
C14A C14B C27C 146.2(16) 5 4_466 ?
C14C C14B C27C 84(2) . 4_466 ?
C28 C14B C27C 92.4(11) 5 4_466 ?
C27F C14B C27C 32.3(10) 5 4_466 ?
C14A C14B C16 136.5(13) 5 19_557 ?
C14C C14B C16 56(2) . 19_557 ?
C28 C14B C16 167.8(12) 5 19_557 ?
C27F C14B C16 75.8(12) 5 19_557 ?
C27C C14B C16 77.2(9) 4_466 19_557 ?
C14A C14B C27B 131.4(16) 5 4_466 ?
C14C C14B C27B 100(2) . 4_466 ?
C28 C14B C27B 78.1(10) 5 4_466 ?
C27F C14B C27B 45.1(10) 5 4_466 ?
C27C C14B C27B 16.6(4) 4_466 4_466 ?
C16 C14B C27B 90.7(8) 19_557 4_466 ?
C14A C14B C13E 93.7(15) 5 5 ?
C14C C14B C13E 36(2) . 5 ?
C28 C14B C13E 94.0(14) 5 5 ?
C27F C14B C13E 54.8(15) 5 5 ?
C27C C14B C13E 86.7(12) 4_466 5 ?
C16 C14B C13E 91.8(12) 19_557 5 ?
C27B C14B C13E 95.9(12) 4_466 5 ?
C14A C14B C27G 123.3(15) 5 10_656 ?
C14C C14B C27G 50(2) . 10_656 ?
C28 C14B C27G 92.7(12) 5 10_656 ?
C27F C14B C27G 17.4(11) 5 10_656 ?
C27C C14B C27G 48.1(9) 4_466 10_656 ?
C16 C14B C27G 85.2(10) 19_557 10_656 ?
C27B C14B C27G 58.1(9) 4_466 10_656 ?
C13E C14B C27G 38.6(13) 5 10_656 ?
C14A C14B C27G 152.5(16) 5 5 ?
C14C C14B C27G 59(2) . 5 ?
C28 C14B C27G 107.0(12) 5 5 ?
C27F C14B C27G 13.5(12) 5 5 ?
C27C C14B C27G 25.0(9) 4_466 5 ?
C16 C14B C27G 65.8(9) 19_557 5 ?
C27B C14B C27G 40.8(8) 4_466 5 ?
C13E C14B C27G 66.0(14) 5 5 ?
C27G C14B C27G 30.5(15) 10_656 5 ?
C14A C14B C27A 117.3(15) 5 4_466 ?
C14C C14B C27A 112(2) . 4_466 ?
C28 C14B C27A 64.5(10) 5 4_466 ?
C27F C14B C27A 55.7(10) 5 4_466 ?
C27C C14B C27A 30.7(6) 4_466 4_466 ?
C16 C14B C27A 103.8(8) 19_557 4_466 ?
C27B C14B C27A 14.3(3) 4_466 4_466 ?
C13E C14B C27A 100.7(12) 5 4_466 ?
C27G C14B C27A 65.6(9) 10_656 4_466 ?
C27G C14B C27A 53.8(9) 5 4_466 ?
C14B C14C C14A 25.5(13) . 5 ?
C14B C14C C27F 89(3) . 5 ?
C14A C14C C27F 106(2) 5 5 ?
C14B C14C C13E 121(3) . 5 ?
C14A C14C C13E 106(3) 5 5 ?
C27F C14C C13E 78(3) 5 5 ?
C14B C14C C16 93(2) . 19_557 ?
C14A C14C C16 109(2) 5 19_557 ?
C27F C14C C16 95(2) 5 19_557 ?
C13E C14C C16 145(3) 5 19_557 ?
C14B C14C C21C 140(3) . 24_557 ?
C14A C14C C21C 160(3) 5 24_557 ?
C27F C14C C21C 53.6(18) 5 24_557 ?
C13E C14C C21C 70(2) 5 24_557 ?
C16 C14C C21C 78.8(17) 19_557 24_557 ?
C14B C14C C27G 104(3) . 10_656 ?
C14A C14C C27G 113(2) 5 10_656 ?
C27F C14C C27G 25.4(14) 5 10_656 ?
C13E C14C C27G 52(2) 5 10_656 ?
C16 C14C C27G 114(2) 19_557 10_656 ?
C21C C14C C27G 48.0(17) 24_557 10_656 ?
C14B C14C C27C 65(2) . 4_466 ?
C14A C14C C27C 87.5(17) 5 4_466 ?
C27F C14C C27C 29.1(13) 5 4_466 ?
C13E C14C C27C 104(2) 5 4_466 ?
C16 C14C C27C 80.7(15) 19_557 4_466 ?
C21C C14C C27C 74.9(17) 24_557 4_466 ?
C27G C14C C27C 53.7(14) 10_656 4_466 ?
C14B C14C C27G 95(3) . 5 ?
C14A C14C C27G 116(2) 5 5 ?
C27F C14C C27G 16.6(14) 5 5 ?
C13E C14C C27G 88(2) 5 5 ?
C16 C14C C27G 79.7(16) 19_557 5 ?
C21C C14C C27G 45.2(15) 24_557 5 ?
C27G C14C C27G 37(2) 10_656 5 ?
C27C C14C C27G 29.8(11) 4_466 5 ?
C14B C14C Y4 132(3) . 7_565 ?
C14A C14C Y4 108.2(19) 5 7_565 ?
C27F C14C Y4 135(2) 5 7_565 ?
C13E C14C Y4 66(2) 5 7_565 ?
C16 C14C Y4 99.9(17) 19_557 7_565 ?
C21C C14C Y4 88.4(18) 24_557 7_565 ?
C27G C14C Y4 112(2) 10_656 7_565 ?
C27C C14C Y4 163(2) 4_466 7_565 ?
C27G C14C Y4 133(2) 5 7_565 ?
C14B C14C C13C 96(2) . 5 ?
C14A C14C C13C 82.8(16) 5 5 ?
C27F C14C C13C 75.0(19) 5 5 ?
C13E C14C C13C 24.6(18) 5 5 ?
C16 C14C C13C 167(2) 19_557 5 ?
C21C C14C C13C 88.1(18) 24_557 5 ?
C27G C14C C13C 54.1(14) 10_656 5 ?
C27C C14C C13C 94.2(15) 4_466 5 ?
C27G C14C C13C 89.8(17) 5 5 ?
Y4 C14C C13C 81.4(13) 7_565 5 ?
C29 C15 C9D 122.0(19) . 8_656 ?
C29 C15 C9E 110.3(19) . 8_656 ?
C9D C15 C9E 26.5(18) 8_656 8_656 ?
C29 C15 C31 151.6(16) . 5 ?
C9D C15 C31 84.5(19) 8_656 5 ?
C9E C15 C31 98.1(19) 8_656 5 ?
C29 C15 C9C 108.8(13) . 8_656 ?
C9D C15 C9C 13.3(16) 8_656 8_656 ?
C9E C15 C9C 25.7(16) 8_656 8_656 ?
C31 C15 C9C 97.3(13) 5 8_656 ?
C29 C15 C13D 132.0(14) . 5 ?
C9D C15 C13D 71.0(17) 8_656 5 ?
C9E C15 C13D 96.2(18) 8_656 5 ?
C31 C15 C13D 41.8(13) 5 5 ?
C9C C15 C13D 79.0(12) 8_656 5 ?
C29 C15 C27A 146.7(12) . 5 ?
C9D C15 C27A 24.7(16) 8_656 5 ?
C9E C15 C27A 42.0(15) 8_656 5 ?
C31 C15 C27A 60.0(12) 5 5 ?
C9C C15 C27A 38.0(7) 8_656 5 ?
C13D C15 C27A 56.5(11) 5 5 ?
C29 C15 C18B 67.9(12) . . ?
C9D C15 C18B 134.5(13) 8_656 . ?
C9E C15 C18B 109.2(15) 8_656 . ?
C31 C15 C18B 102.0(12) 5 . ?
C9C C15 C18B 133.7(6) 8_656 . ?
C13D C15 C18B 139.4(9) 5 . ?
C27A C15 C18B 130.6(5) 5 . ?
C29 C15 C17B 75.1(14) . 5 ?
C9D C15 C17B 130.1(14) 8_656 5 ?
C9E C15 C17B 155.5(16) 8_656 5 ?
C31 C15 C17B 79.6(15) 5 5 ?
C9C C15 C17B 129.9(7) 8_656 5 ?
C13D C15 C17B 65.7(13) 5 5 ?
C27A C15 C17B 122.1(9) 5 5 ?
C18B C15 C17B 95.1(6) . 5 ?
C29 C15 C27E 147.5(12) . 8_656 ?
C9D C15 C27E 29.2(15) 8_656 8_656 ?
C9E C15 C27E 37.5(15) 8_656 8_656 ?
C31 C15 C27E 60.9(12) 5 8_656 ?
C9C C15 C27E 41.9(8) 8_656 8_656 ?
C13D C15 C27E 66.1(10) 5 8_656 ?
C27A C15 C27E 12.1(3) 5 8_656 ?
C18B C15 C27E 118.6(5) . 8_656 ?
C17B C15 C27E 131.4(9) 5 8_656 ?
C29 C15 C10A 32.7(12) . 8_656 ?
C9D C15 C10A 89.3(15) 8_656 8_656 ?
C9E C15 C10A 81.2(15) 8_656 8_656 ?
C31 C15 C10A 166.4(12) 5 8_656 ?
C9C C15 C10A 76.1(7) 8_656 8_656 ?
C13D C15 C10A 124.6(6) 5 8_656 ?
C27A C15 C10A 114.0(3) 5 8_656 ?
C18B C15 C10A 91.0(3) . 8_656 ?
C17B C15 C10A 95.4(8) 5 8_656 ?
C27E C15 C10A 116.2(4) 8_656 8_656 ?
C30 C16 C14C 116(2) . 22_576 ?
C30 C16 C13E 148(2) . 23_765 ?
C14C C16 C13E 96.1(18) 22_576 23_765 ?
C30 C16 C14B 111.9(19) . 22_576 ?
C14C C16 C14B 31.1(13) 22_576 22_576 ?
C13E C16 C14B 96.8(15) 23_765 22_576 ?
C30 C16 C13C 137.4(19) . 23_765 ?
C14C C16 C13C 96.0(13) 22_576 23_765 ?
C13E C16 C13C 31.0(15) 23_765 23_765 ?
C14B C16 C13C 81.2(6) 22_576 23_765 ?
C30 C16 C21C 137(2) . 5 ?
C14C C16 C21C 53.5(14) 22_576 5 ?
C13E C16 C21C 61.3(16) 23_765 5 ?
C14B C16 C21C 79.1(9) 22_576 5 ?
C13C C16 C21C 84.3(10) 23_765 5 ?
C30 C16 C11B 36.0(19) . 15_576 ?
C14C C16 C11B 84.7(12) 22_576 15_576 ?
C13E C16 C11B 164.6(14) 23_765 15_576 ?
C14B C16 C11B 75.9(5) 22_576 15_576 ?
C13C C16 C11B 133.6(5) 23_765 15_576 ?
C21C C16 C11B 128.7(8) 5 15_576 ?
C30 C16 C27F 156(2) . 15_576 ?
C14C C16 C27F 39.6(14) 22_576 15_576 ?
C13E C16 C27F 56.6(16) 23_765 15_576 ?
C14B C16 C27F 48.3(8) 22_576 15_576 ?
C13C C16 C27F 61.1(9) 23_765 15_576 ?
C21C C16 C27F 38.8(10) 5 15_576 ?
C11B C16 C27F 121.8(8) 15_576 15_576 ?
C30 C16 C12B 63.0(19) . 5 ?
C14C C16 C12B 108.7(12) 22_576 5 ?
C13E C16 C12B 106.0(14) 23_765 5 ?
C14B C16 C12B 136.7(4) 22_576 5 ?
C13C C16 C12B 133.8(5) 23_765 5 ?
C21C C16 C12B 80.4(9) 5 5 ?
C11B C16 C12B 88.2(3) 15_576 5 ?
C27F C16 C12B 119.0(7) 15_576 5 ?
C30 C16 C7A 66.9(18) . 23_765 ?
C14C C16 C7A 164.2(12) 22_576 23_765 ?
C13E C16 C7A 82.7(14) 23_765 23_765 ?
C14B C16 C7A 133.2(4) 22_576 23_765 ?
C13C C16 C7A 74.9(5) 23_765 23_765 ?
C21C C16 C7A 135.9(8) 5 23_765 ?
C11B C16 C7A 92.4(3) 15_576 23_765 ?
C27F C16 C7A 135.5(8) 15_576 23_765 ?
C12B C16 C7A 86.7(4) 5 23_765 ?
C30 C16 C11C 41(2) . 15_576 ?
C14C C16 C11C 75.1(16) 22_576 15_576 ?
C13E C16 C11C 171.2(17) 23_765 15_576 ?
C14B C16 C11C 75.6(11) 22_576 15_576 ?
C13C C16 C11C 148.0(12) 23_765 15_576 ?
C21C C16 C11C 112.1(14) 5 15_576 ?
C11B C16 C11C 17.9(12) 15_576 15_576 ?
C27F C16 C11C 114.6(13) 15_576 15_576 ?
C12B C16 C11C 77.5(12) 5 15_576 ?
C7A C16 C11C 105.7(11) 23_765 15_576 ?
C30 C16 C13D 133(2) . 23_765 ?
C14C C16 C13D 95.2(16) 22_576 23_765 ?
C13E C16 C13D 38.8(16) 23_765 23_765 ?
C14B C16 C13D 77.0(10) 22_576 23_765 ?
C13C C16 C13D 7.8(7) 23_765 23_765 ?
C21C C16 C13D 90.0(11) 5 23_765 ?
C11B C16 C13D 125.7(7) 15_576 23_765 ?
C27F C16 C13D 63.2(11) 15_576 23_765 ?
C12B C16 C13D 140.6(9) 5 23_765 ?
C7A C16 C13D 73.9(9) 23_765 23_765 ?
C11C C16 C13D 140.3(14) 15_576 23_765 ?
C11C C17A C12B 87.0(13) 23_765 . ?
C11C C17A C29 70.7(15) 23_765 9 ?
C12B C17A C29 68.5(7) . 9 ?
C11C C17A C11B 15.7(13) 23_765 23_765 ?
C12B C17A C11B 87.3(4) . 23_765 ?
C29 C17A C11B 56.4(7) 9 23_765 ?
C11C C17A C30 42.8(17) 23_765 9 ?
C12B C17A C30 53.1(11) . 9 ?
C29 C17A C30 39.3(12) 9 9 ?
C11B C17A C30 36.2(10) 23_765 9 ?
C11C C17A C13A 139.4(13) 23_765 . ?
C12B C17A C13A 123.4(3) . . ?
C29 C17A C13A 94.4(7) 9 . ?
C11B C17A C13A 128.3(3) 23_765 . ?
C30 C17A C13A 133.6(10) 9 . ?
C11C C17A C15 100.4(14) 23_765 9 ?
C12B C17A C15 80.5(3) . 9 ?
C29 C17A C15 31.9(7) 9 9 ?
C11B C17A C15 85.1(3) 23_765 9 ?
C30 C17A C15 70.4(10) 9 9 ?
C13A C17A C15 63.97(18) . 9 ?
C11C C17A C1 118.0(14) 23_765 . ?
C12B C17A C1 66.4(3) . . ?
C29 C17A C1 133.2(7) 9 . ?
C11B C17A C1 131.5(4) 23_765 . ?
C30 C17A C1 113.6(10) 9 . ?
C13A C17A C1 99.9(3) . . ?
C15 C17A C1 126.1(2) 9 . ?
C11C C17A C3 57.5(13) 23_765 23_765 ?
C12B C17A C3 135.1(4) . 23_765 ?
C29 C17A C3 116.1(7) 9 23_765 ?
C11B C17A C3 65.8(3) 23_765 23_765 ?
C30 C17A C3 100.2(11) 9 23_765 ?
C13A C17A C3 101.28(19) . 23_765 ?
C15 C17A C3 128.48(8) 9 23_765 ?
C1 C17A C3 104.45(7) . 23_765 ?
C11C C17A C11A 12.1(14) 23_765 23_765 ?
C12B C17A C11A 92.9(4) . 23_765 ?
C29 C17A C11A 63.4(7) 9 23_765 ?
C11B C17A C11A 7.6(2) 23_765 23_765 ?
C30 C17A C11A 43.2(10) 9 23_765 ?
C13A C17A C11A 128.07(11) . 23_765 ?
C15 C17A C11A 91.07(15) 9 23_765 ?
C1 C17A C11A 130.1(3) . 23_765 ?
C3 C17A C11A 58.29(14) 23_765 23_765 ?
C13A C17B C11C 139.4(14) . 23_765 ?
C13A C17B C13B 6.5(2) . . ?
C11C C17B C13B 135.8(14) 23_765 . ?
C13A C17B C15 68.9(7) . 9 ?
C11C C17B C15 94.7(15) 23_765 9 ?
C13B C17B C15 62.6(6) . 9 ?
C13A C17B C12B 130.6(11) . . ?
C11C C17B C12B 78.0(16) 23_765 . ?
C13B C17B C12B 127.6(9) . . ?
C15 C17B C12B 79.2(6) 9 . ?
C13A C17B C29 98.9(10) . 9 ?
C11C C17B C29 64.6(16) 23_765 9 ?
C13B C17B C29 92.3(9) . 9 ?
C15 C17B C29 31.7(7) 9 9 ?
C12B C17B C29 64.8(9) . 9 ?
C13A C17B C24 93.8(11) . . ?
C11C C17B C24 97.6(15) 23_765 . ?
C13B C17B C24 100.2(12) . . ?
C15 C17B C24 162.7(16) 9 . ?
C12B C17B C24 115.3(8) . . ?
C29 C17B C24 162.1(16) 9 . ?
C13A C17B C1 109.4(13) . . ?
C11C C17B C1 109.2(17) 23_765 . ?
C13B C17B C1 114.3(13) . . ?
C15 C17B C1 130.6(7) 9 . ?
C12B C17B C1 65.2(5) . . ?
C29 C17B C1 129.7(11) 9 . ?
C24 C17B C1 55.7(3) . . ?
C19C C18A C12B 126.0(4) . 5 ?
C19C C18A C19B 6.3(3) . . ?
C12B C18A C19B 122.2(2) 5 . ?
C19C C18A C29 95.2(7) . . ?
C12B C18A C29 64.3(7) 5 . ?
C19B C18A C29 89.0(6) . . ?
C19C C18A C7A 127.8(4) . 23_765 ?
C12B C18A C7A 81.1(4) 5 23_765 ?
C19B C18A C7A 123.9(2) . 23_765 ?
C29 C18A C7A 53.6(7) . 23_765 ?
C19C C18A C1 107.0(4) . . ?
C12B C18A C1 65.8(3) 5 . ?
C19B C18A C1 110.6(2) . . ?
C29 C18A C1 129.3(7) . . ?
C7A C18A C1 125.3(3) 23_765 . ?
C19C C18A C15 65.8(2) . . ?
C12B C18A C15 77.6(3) 5 . ?
C19B C18A C15 59.60(8) . . ?
C29 C18A C15 30.9(6) . . ?
C7A C18A C15 81.6(3) 23_765 . ?
C1 C18A C15 127.46(16) . . ?
C19C C18A C2 105.3(4) . . ?
C12B C18A C2 128.7(3) 5 . ?
C19B C18A C2 108.4(2) . . ?
C29 C18A C2 111.8(6) . . ?
C7A C18A C2 63.0(2) 23_765 . ?
C1 C18A C2 105.46(18) . . ?
C15 C18A C2 126.95(12) . . ?
C12B C18B C29 72.3(8) 5 . ?
C12B C18B C7A 90.2(5) 5 23_765 ?
C29 C18B C7A 59.1(8) . 23_765 ?
C12B C18B C15 85.4(5) 5 . ?
C29 C18B C15 33.5(7) . . ?
C7A C18B C15 88.8(4) 23_765 . ?
C12B C18B C19C 128.5(5) 5 . ?
C29 C18B C19C 97.4(8) . . ?
C7A C18B C19C 128.2(5) 23_765 . ?
C15 C18B C19C 65.7(3) . . ?
C12B C18B C12A 7.9(3) 5 . ?
C29 C18B C12A 80.0(8) . . ?
C7A C18B C12A 93.0(5) 23_765 . ?
C15 C18B C12A 92.8(4) . . ?
C19C C18B C12A 130.4(5) . . ?
C12B C18B C7B 94.6(5) 5 23_765 ?
C29 C18B C7B 62.9(7) . 23_765 ?
C7A C18B C7B 5.0(2) 23_765 23_765 ?
C15 C18B C7B 91.5(4) . 23_765 ?
C19C C18B C7B 126.0(5) . 23_765 ?
C12A C18B C7B 97.0(4) . 23_765 ?
C12B C18B C1 67.4(4) 5 . ?
C29 C18B C1 138.3(8) . . ?
C7A C18B C1 129.6(5) 23_765 . ?
C15 C18B C1 130.5(4) . . ?
C19C C18B C1 99.3(5) . . ?
C12A C18B C1 60.2(2) . . ?
C7B C18B C1 129.6(4) 23_765 . ?
C12B C18B C19B 125.5(4) 5 . ?
C29 C18B C19B 91.1(8) . . ?
C7A C18B C19B 125.4(4) 23_765 . ?
C15 C18B C19B 59.4(2) . . ?
C19C C18B C19B 6.3(2) . . ?
C12A C18B C19B 128.4(4) . . ?
C7B C18B C19B 123.7(4) 23_765 . ?
C1 C18B C19B 103.6(4) . . ?
C19B C19A C19C 16.4(10) . . ?
C19B C19A C27D 138.8(18) . . ?
C19C C19A C27D 154.9(14) . . ?
C19B C19A C27D 146.9(16) . 11_466 ?
C19C C19A C27D 157.6(14) . 11_466 ?
C27D C19A C27D 29.0(9) . 11_466 ?
C19B C19A C27E 117.7(16) . 8_656 ?
C19C C19A C27E 132.7(14) . 8_656 ?
C27D C19A C27E 23.3(6) . 8_656 ?
C27D C19A C27E 50.8(8) 11_466 8_656 ?
C19B C19A C8 135.5(16) . . ?
C19C C19A C8 119.6(12) . . ?
C27D C19A C8 83.3(9) . . ?
C27D C19A C8 75.8(7) 11_466 . ?
C27E C19A C8 99.5(8) 8_656 . ?
C19B C19A C27E 125.0(15) . . ?
C19C C19A C27E 135.2(14) . . ?
C27D C19A C27E 42.6(9) . . ?
C27D C19A C27E 22.6(6) 11_466 . ?
C27E C19A C27E 57.6(10) 8_656 . ?
C8 C19A C27E 94.6(8) . . ?
C19A C19B C27D 29.4(13) . . ?
C19A C19B C31 104.4(16) . 5 ?
C27D C19B C31 75.1(10) . 5 ?
C19A C19B C27E 48.2(13) . 8_656 ?
C27D C19B C27E 20.3(5) . 8_656 ?
C31 C19B C27E 58.7(10) 5 8_656 ?
C19A C19B C28 103.0(13) . 5 ?
C27D C19B C28 80.2(7) . 5 ?
C31 C19B C28 32.7(11) 5 5 ?
C27E C19B C28 73.0(7) 8_656 5 ?
C19A C19B C9B 93.9(10) . . ?
C27D C19B C9B 87.4(4) . . ?
C31 C19B C9B 71.0(9) 5 . ?
C27E C19B C9B 92.7(4) 8_656 . ?
C28 C19B C9B 38.4(6) 5 . ?
C19A C19B C27D 24.9(12) . 11_466 ?
C27D C19B C27D 21.5(6) . 11_466 ?
C31 C19B C27D 85.2(10) 5 11_466 ?
C27E C19B C27D 40.3(6) 8_656 11_466 ?
C28 C19B C27D 78.3(7) 5 11_466 ?
C9B C19B C27D 72.5(4) . 11_466 ?
C19A C19B C9E 64.4(14) . . ?
C27D C19B C9E 69.0(11) . . ?
C31 C19B C9E 92.7(14) 5 . ?
C27E C19B C9E 83.4(11) 8_656 . ?
C28 C19B C9E 64.0(12) 5 . ?
C9B C19B C9E 32.8(10) . . ?
C27D C19B C9E 48.7(10) 11_466 . ?
C19A C19C C18A 140.5(12) . . ?
C19A C19C C22 140.0(12) . . ?
C18A C19C C22 79.6(4) . . ?
C19A C19C C6 103.3(10) . . ?
C18A C19C C6 78.5(3) . . ?
C22 C19C C6 81.4(3) . . ?
C19A C19C C27D 15.9(9) . . ?
C18A C19C C27D 132.0(6) . . ?
C22 C19C C27D 144.0(6) . . ?
C6 C19C C27D 117.3(6) . . ?
C19A C19C C31 81.4(13) . 5 ?
C18A C19C C31 88.6(9) . 5 ?
C22 C19C C31 104.6(10) . 5 ?
C6 C19C C31 164.6(10) . 5 ?
C27D C19C C31 65.9(9) . 5 ?
C5B C20A C23B 48.7(17) 17_666 . ?
C5B C20A C32 112.3(17) 17_666 9 ?
C23B C20A C32 156.6(15) . 9 ?
C5B C20A C9A 133.0(15) 17_666 9 ?
C23B C20A C9A 147.8(12) . 9 ?
C32 C20A C9A 30.9(8) 9 9 ?
C5B C20A C14A 116.9(14) 17_666 . ?
C23B C20A C14A 89.8(11) . . ?
C32 C20A C14A 89.0(8) 9 . ?
C9A C20A C14A 60.11(11) 9 . ?
C5B C20A C4 96.8(15) 17_666 . ?
C23B C20A C4 65.2(14) . . ?
C32 C20A C4 137.4(8) 9 . ?
C9A C20A C4 130.09(17) 9 . ?
C14A C20A C4 105.40(15) . . ?
C5B C20A C5A 13.0(14) 17_666 17_666 ?
C23B C20A C5A 45.8(11) . 17_666 ?
C32 C20A C5A 112.2(8) 9 17_666 ?
C9A C20A C5A 126.47(14) 9 17_666 ?
C14A C20A C5A 104.07(16) . 17_666 ?
C4 C20A C5A 103.0(2) . 17_666 ?
C5B C20A C9B 133.9(15) 17_666 9 ?
C23B C20A C9B 142.9(12) . 9 ?
C32 C20A C9B 35.9(8) 9 9 ?
C9A C20A C9B 5.33(18) 9 9 ?
C14A C20A C9B 54.79(14) . 9 ?
C4 C20A C9B 129.31(19) . 9 ?
C5A C20A C9B 126.01(18) 17_666 9 ?
C5B C20A C23A 54.9(15) 17_666 . ?
C23B C20A C23A 12.7(14) . . ?
C32 C20A C23A 167.1(8) 9 . ?
C9A C20A C23A 155.78(17) 9 . ?
C14A C20A C23A 95.7(2) . . ?
C4 C20A C23A 52.67(14) . . ?
C5A C20A C23A 54.93(15) 17_666 . ?
C9B C20A C23A 150.5(2) 9 . ?
C32 C20B C5B 118.3(18) 9 17_666 ?
C32 C20B C9A 35.4(11) 9 9 ?
C5B C20B C9A 137.9(15) 17_666 9 ?
C32 C20B C9B 40.5(11) 9 9 ?
C5B C20B C9B 137.4(15) 17_666 9 ?
C9A C20B C9B 5.4(2) 9 9 ?
C32 C20B C23A 54.4(12) 9 9 ?
C5B C20B C23A 94.2(14) 17_666 9 ?
C9A C20B C23A 86.7(12) 9 9 ?
C9B C20B C23A 92.1(12) 9 9 ?
C32 C20B C14A 95.5(12) 9 . ?
C5B C20B C14A 106.8(17) 17_666 . ?
C9A C20B C14A 62.7(4) 9 . ?
C9B C20B C14A 57.3(4) 9 . ?
C23A C20B C14A 149.3(14) 9 . ?
C32 C20B C4 91.6(15) 9 9 ?
C5B C20B C4 111.8(14) 17_666 9 ?
C9A C20B C4 102.7(12) 9 9 ?
C9B C20B C4 106.0(11) 9 9 ?
C23A C20B C4 54.3(5) 9 9 ?
C14A C20B C4 131.2(6) . 9 ?
C32 C20B C28 75.4(13) 9 . ?
C5B C20B C28 139.4(18) 17_666 . ?
C9A C20B C28 40.2(6) 9 . ?
C9B C20B C28 35.5(6) 9 . ?
C23A C20B C28 121.2(14) 9 . ?
C14A C20B C28 32.8(6) . . ?
C4 C20B C28 105.3(9) 9 . ?
C32 C20B C23B 154.6(17) 9 . ?
C5B C20B C23B 41.4(17) 17_666 . ?
C9A C20B C23B 142.2(14) 9 . ?
C9B C20B C23B 137.0(14) 9 . ?
C23A C20B C23B 128.2(11) 9 . ?
C14A C20B C23B 81.1(13) . . ?
C4 C20B C23B 109.7(15) 9 . ?
C28 C20B C23B 110.4(14) . . ?
C32 C20B Y3A 95.1(14) 9 2_665 ?
C5B C20B Y3A 147(2) 17_666 2_665 ?
C9A C20B Y3A 70.1(6) 9 2_665 ?
C9B C20B Y3A 68.3(5) 9 2_665 ?
C23A C20B Y3A 107.5(10) 9 2_665 ?
C14A C20B Y3A 65.8(4) . 2_665 ?
C4 C20B Y3A 65.5(4) 9 2_665 ?
C28 C20B Y3A 44.1(6) . 2_665 ?
C23B C20B Y3A 106.2(13) . 2_665 ?
C21B C21A C21C 140(3) . 9 ?
C21B C21A C21C 140(3) . 5 ?
C21C C21A C21C 67(5) 9 5 ?
C21B C21A C21C 140(3) . . ?
C21C C21A C21C 67(5) 9 . ?
C21C C21A C21C 67(5) 5 . ?
C21B C21A C27G 158.6(9) . 19_657 ?
C21C C21A C27G 35(3) 9 19_657 ?
C21C C21A C27G 32(3) 5 19_657 ?
C21C C21A C27G 61(3) . 19_657 ?
C21B C21A C27G 158.6(9) . 23_765 ?
C21C C21A C27G 32(3) 9 23_765 ?
C21C C21A C27G 61(3) 5 23_765 ?
C21C C21A C27G 35(3) . 23_765 ?
C27G C21A C27G 36.9(16) 19_657 23_765 ?
C21B C21A C27G 158.6(9) . 15_576 ?
C21C C21A C27G 61(3) 9 15_576 ?
C21C C21A C27G 35(3) 5 15_576 ?
C21C C21A C27G 32(3) . 15_576 ?
C27G C21A C27G 36.9(16) 19_657 15_576 ?
C27G C21A C27G 36.9(16) 23_765 15_576 ?
C21B C21A C27F 157.3(7) . 15_576 ?
C21C C21A C27F 56(3) 9 15_576 ?
C21C C21A C27F 17(3) 5 15_576 ?
C21C C21A C27F 52(3) . 15_576 ?
C27G C21A C27F 22.5(10) 19_657 15_576 ?
C27G C21A C27F 44.1(10) 23_765 15_576 ?
C27G C21A C27F 20.8(10) 15_576 15_576 ?
C21B C21A C27F 157.3(7) . 23_765 ?
C21C C21A C27F 52(3) 9 23_765 ?
C21C C21A C27F 56(3) 5 23_765 ?
C21C C21A C27F 17(3) . 23_765 ?
C27G C21A C27F 44.1(10) 19_657 23_765 ?
C27G C21A C27F 20.8(10) 23_765 23_765 ?
C27G C21A C27F 22.5(10) 15_576 23_765 ?
C27F C21A C27F 39.0(12) 15_576 23_765 ?
C21B C21A C27F 157.3(7) . 19_657 ?
C21C C21A C27F 17(3) 9 19_657 ?
C21C C21A C27F 52(3) 5 19_657 ?
C21C C21A C27F 56(3) . 19_657 ?
C27G C21A C27F 20.8(10) 19_657 19_657 ?
C27G C21A C27F 22.5(10) 23_765 19_657 ?
C27G C21A C27F 44.1(10) 15_576 19_657 ?
C27F C21A C27F 39.0(12) 15_576 19_657 ?
C27F C21A C27F 39.0(12) 23_765 19_657 ?
C21A C21B C21C 21.2(18) . . ?
C21A C21B C21C 21.2(17) . 9 ?
C21C C21B C21C 36(3) . 9 ?
C21A C21B C21C 21.2(18) . 5 ?
C21C C21B C21C 36(3) . 5 ?
C21C C21B C21C 36(3) 9 5 ?
C21A C21B C12A 128.93(13) . . ?
C21C C21B C12A 125.3(16) . . ?
C21C C21B C12A 146.4(17) 9 . ?
C21C C21B C12A 110.3(17) 5 . ?
C21A C21B C12A 128.93(13) . 5 ?
C21C C21B C12A 146.4(17) . 5 ?
C21C C21B C12A 110.3(17) 9 5 ?
C21C C21B C12A 125.3(16) 5 5 ?
C12A C21B C12A 84.7(2) . 5 ?
C21A C21B C12A 128.93(14) . 9 ?
C21C C21B C12A 110.3(17) . 9 ?
C21C C21B C12A 125.3(16) 9 9 ?
C21C C21B C12A 146.4(17) 5 9 ?
C12A C21B C12A 84.7(2) . 9 ?
C12A C21B C12A 84.7(2) 5 9 ?
C21A C21B C27G 16.9(8) . 23_765 ?
C21C C21B C27G 20.0(18) . 23_765 ?
C21C C21B C27G 18.2(19) 9 23_765 ?
C21C C21B C27G 38.1(19) 5 23_765 ?
C12A C21B C27G 143.2(8) . 23_765 ?
C12A C21B C27G 126.5(9) 5 23_765 ?
C12A C21B C27G 114.1(8) 9 23_765 ?
C21A C21B C27G 16.9(8) . 19_657 ?
C21C C21B C27G 38.1(19) . 19_657 ?
C21C C21B C27G 20.1(18) 9 19_657 ?
C21C C21B C27G 18.2(19) 5 19_657 ?
C12A C21B C27G 126.5(9) . 19_657 ?
C12A C21B C27G 114.1(8) 5 19_657 ?
C12A C21B C27G 143.2(8) 9 19_657 ?
C27G C21B C27G 29.2(13) 23_765 19_657 ?
C21A C21C C21C 56(3) . 9 ?
C21A C21C C21C 56(3) . 5 ?
C21C C21C C21C 60.00(2) 9 5 ?
C21A C21C C21B 18.5(16) . . ?
C21C C21C C21B 71.8(15) 9 . ?
C21C C21C C21B 71.8(15) 5 . ?
C21A C21C C27G 135(4) . 15_576 ?
C21C C21C C27G 102(2) 9 15_576 ?
C21C C21C C27G 79(3) 5 15_576 ?
C21B C21C C27G 149(3) . 15_576 ?
C21A C21C C27G 132(4) . 23_765 ?
C21C C21C C27G 76(3) 9 23_765 ?
C21C C21C C27G 100(2) 5 23_765 ?
C21B C21C C27G 146(3) . 23_765 ?
C27G C21C C27G 49(2) 15_576 23_765 ?
C21A C21C C27F 156(4) . 23_765 ?
C21C C21C C27F 102(2) 9 23_765 ?
C21C C21C C27F 105.3(17) 5 23_765 ?
C21B C21C C27F 174(3) . 23_765 ?
C27G C21C C27F 30.8(14) 15_576 23_765 ?
C27G C21C C27F 28.3(14) 23_765 23_765 ?
C21A C21C C27G 101(4) . 19_657 ?
C21C C21C C27G 57.9(17) 9 19_657 ?
C21C C21C C27G 56.3(16) 5 19_657 ?
C21B C21C C27G 120(3) . 19_657 ?
C27G C21C C27G 44(2) 15_576 19_657 ?
C27G C21C C27G 44(2) 23_765 19_657 ?
C27F C21C C27G 55.0(16) 23_765 19_657 ?
C21A C21C C27F 112(4) . 15_576 ?
C21C C21C C27F 82(2) 9 15_576 ?
C21C C21C C27F 56.6(17) 5 15_576 ?
C21B C21C C27F 128(3) . 15_576 ?
C27G C21C C27F 24.0(14) 15_576 15_576 ?
C27G C21C C27F 54.3(17) 23_765 15_576 ?
C27F C21C C27F 49.0(18) 23_765 15_576 ?
C27G C21C C27F 26.2(12) 19_657 15_576 ?
C21A C21C C27F 109(4) . 19_657 ?
C21C C21C C27F 54.1(14) 9 19_657 ?
C21C C21C C27F 77(2) 5 19_657 ?
C21B C21C C27F 126(2) . 19_657 ?
C27G C21C C27F 53.8(17) 15_576 19_657 ?
C27G C21C C27F 25.7(14) 23_765 19_657 ?
C27F C21C C27F 48.3(18) 23_765 19_657 ?
C27G C21C C27F 23.9(12) 19_657 19_657 ?
C27F C21C C27F 45.5(15) 15_576 19_657 ?
C19C C22 C32 95.9(9) . . ?
C19C C22 C9A 66.5(3) . . ?
C32 C22 C9A 31.3(8) . . ?
C19C C22 C19B 5.4(3) . . ?
C32 C22 C19B 90.8(8) . . ?
C9A C22 C19B 61.17(9) . . ?
C19C C22 C25 156.2(3) . . ?
C32 C22 C25 107.4(8) . . ?
C9A C22 C25 137.32(10) . . ?
C19B C22 C25 161.52(10) . . ?
C19C C22 C9B 60.3(3) . . ?
C32 C22 C9B 36.9(8) . . ?
C9A C22 C9B 6.20(16) . . ?
C19B C22 C9B 55.00(13) . . ?
C25 C22 C9B 143.48(14) . . ?
C19C C22 C2 101.6(3) . 20_575 ?
C32 C22 C2 113.8(8) . 20_575 ?
C9A C22 C2 128.21(11) . 20_575 ?
C19B C22 C2 105.40(8) . 20_575 ?
C25 C22 C2 64.53(5) . 20_575 ?
C9B C22 C2 127.00(16) . 20_575 ?
C23B C23A C32 154(3) . . ?
C23B C23A C5B 40(3) . 17_666 ?
C32 C23A C5B 145.8(15) . 17_666 ?
C23B C23A C4 109(3) . . ?
C32 C23A C4 96.4(9) . . ?
C5B C23A C4 94.8(12) 17_666 . ?
C23B C23A C3 89(3) . . ?
C32 C23A C3 74.3(9) . . ?
C5B C23A C3 127.7(12) 17_666 . ?
C4 C23A C3 116.41(7) . . ?
C23B C23A C5A 95(3) . . ?
C32 C23A C5A 75.8(9) . . ?
C5B C23A C5A 70.8(12) 17_666 . ?
C4 C23A C5A 121.71(8) . . ?
C3 C23A C5A 116.39(7) . . ?
C23B C23A C5A 35(3) . 17_666 ?
C32 C23A C5A 134.9(9) . 17_666 ?
C5B C23A C5A 22.0(12) 17_666 17_666 ?
C4 C23A C5A 116.79(8) . 17_666 ?
C3 C23A C5A 111.91(9) . 17_666 ?
C5A C23A C5A 61.26(4) . 17_666 ?
C23A C23B C5B 126(4) . 17_666 ?
C23A C23B C5A 133(4) . 17_666 ?
C5B C23B C5A 28.3(17) 17_666 17_666 ?
C23A C23B C11A 141(4) . . ?
C5B C23B C11A 93(3) 17_666 . ?
C5A C23B C11A 79(2) 17_666 . ?
C23A C23B C20A 119(3) . . ?
C5B C23B C20A 53(2) 17_666 . ?
C5A C23B C20A 76.5(18) 17_666 . ?
C11A C23B C20A 85(2) . . ?
C23A C23B C11B 142(4) . . ?
C5B C23B C11B 91(3) 17_666 . ?
C5A C23B C11B 76(2) 17_666 . ?
C11A C23B C11B 4.7(3) . . ?
C20A C23B C11B 88(2) . . ?
C23A C23B C3 75(3) . . ?
C5B C23B C3 156(3) 17_666 . ?
C5A C23B C3 130.4(19) 17_666 . ?
C11A C23B C3 66.5(10) . . ?
C20A C23B C3 131.0(17) . . ?
C11B C23B C3 67.0(10) . . ?
C1 C24 C2 118.46(6) . 20_575 ?
C1 C24 C3 116.55(6) . 23_765 ?
C2 C24 C3 116.96(6) 20_575 23_765 ?
C1 C24 C2 114.54(7) . . ?
C2 C24 C2 115.37(6) 20_575 . ?
C3 C24 C2 62.80(4) 23_765 . ?
C1 C24 C7B 123.24(11) . . ?
C2 C24 C7B 62.48(9) 20_575 . ?
C3 C24 C7B 63.00(8) 23_765 . ?
C2 C24 C7B 112.96(10) . . ?
C1 C24 C17B 62.2(3) . . ?
C2 C24 C17B 118.8(8) 20_575 . ?
C3 C24 C17B 65.7(6) 23_765 . ?
C2 C24 C17B 117.0(8) . . ?
C7B C24 C17B 69.7(5) . . ?
C1 C24 C18A 61.84(9) . . ?
C2 C24 C18A 118.23(14) 20_575 . ?
C3 C24 C18A 113.19(12) 23_765 . ?
C2 C24 C18A 61.47(7) . . ?
C7B C24 C18A 174.37(12) . . ?
C17B C24 C18A 113.1(6) . . ?
C1 C24 C17A 62.29(5) . . ?
C2 C24 C17A 125.1(2) 20_575 . ?
C3 C24 C17A 61.89(13) 23_765 . ?
C2 C24 C17A 110.7(2) . . ?
C7B C24 C17A 73.24(16) . . ?
C17B C24 C17A 6.6(7) . . ?
C18A C24 C17A 109.05(19) . . ?
C13A C25 C14A 61.08(8) . . ?
C13A C25 C22 140.26(12) . . ?
C14A C25 C22 158.64(11) . . ?
C13A C25 C13B 5.45(16) . . ?
C14A C25 C13B 55.65(11) . . ?
C22 C25 C13B 145.68(14) . . ?
C13A C25 C4 130.45(12) . . ?
C14A C25 C4 104.68(7) . . ?
C22 C25 C4 63.58(6) . . ?
C13B C25 C4 130.19(16) . . ?
C13A C25 C3 130.33(12) . . ?
C14A C25 C3 102.54(7) . . ?
C22 C25 C3 64.06(6) . . ?
C13B C25 C3 128.90(16) . . ?
C4 C25 C3 98.29(7) . . ?
C1 C26 C1 117.41(4) 9 5 ?
C1 C26 C1 117.41(4) 9 . ?
C1 C26 C1 117.41(4) 5 . ?
C1 C26 C4 114.59(8) 9 5 ?
C1 C26 C4 62.21(3) 5 5 ?
C1 C26 C4 116.05(8) . 5 ?
C1 C26 C4 62.21(3) 9 9 ?
C1 C26 C4 116.05(8) 5 9 ?
C1 C26 C4 114.59(8) . 9 ?
C4 C26 C4 63.08(8) 5 9 ?
C1 C26 C4 116.05(8) 9 . ?
C1 C26 C4 114.59(8) 5 . ?
C1 C26 C4 62.21(3) . . ?
C4 C26 C4 63.08(8) 5 . ?
C4 C26 C4 63.08(8) 9 . ?
C1 C26 Y3C 63.8(3) 9 9 ?
C1 C26 Y3C 176.7(3) 5 9 ?
C1 C26 Y3C 63.2(3) . 9 ?
C4 C26 Y3C 114.5(3) 5 9 ?
C4 C26 Y3C 61.5(3) 9 9 ?
C4 C26 Y3C 62.6(3) . 9 ?
C1 C26 Y3C 63.2(3) 9 5 ?
C1 C26 Y3C 63.8(3) 5 5 ?
C1 C26 Y3C 176.7(3) . 5 ?
C4 C26 Y3C 61.5(3) 5 5 ?
C4 C26 Y3C 62.6(3) 9 5 ?
C4 C26 Y3C 114.5(3) . 5 ?
Y3C C26 Y3C 115.3(2) 9 5 ?
C1 C26 Y3C 176.7(3) 9 . ?
C1 C26 Y3C 63.2(3) 5 . ?
C1 C26 Y3C 63.8(3) . . ?
C4 C26 Y3C 62.6(3) 5 . ?
C4 C26 Y3C 114.5(3) 9 . ?
C4 C26 Y3C 61.5(3) . . ?
Y3C C26 Y3C 115.3(2) 9 . ?
Y3C C26 Y3C 115.3(2) 5 . ?
C27E C27A C27B 138(3) 4_566 . ?
C27E C27A C9D 107(3) 4_566 4_566 ?
C27B C27A C9D 113(2) . 4_566 ?
C27E C27A C27C 135(3) 4_566 . ?
C27B C27A C27C 5.5(8) . . ?
C9D C27A C27C 117.5(19) 4_566 . ?
C27E C27A C27D 9(2) 4_566 9 ?
C27B C27A C27D 129.6(12) . 9 ?
C9D C27A C27D 115(2) 4_566 9 ?
C27C C27A C27D 126.3(12) . 9 ?
C27E C27A C9C 107(3) 4_566 4_566 ?
C27B C27A C9C 113.8(16) . 4_566 ?
C9D C27A C9C 27.5(17) 4_566 4_566 ?
C27C C27A C9C 116.1(14) . 4_566 ?
C27D C27A C9C 115.8(16) 9 4_566 ?
C27E C27A C9E 80(3) 4_566 4_566 ?
C27B C27A C9E 141(2) . 4_566 ?
C9D C27A C9E 28(2) 4_566 4_566 ?
C27C C27A C9E 144.8(19) . 4_566 ?
C27D C27A C9E 89(2) 9 4_566 ?
C9C C27A C9E 33.0(18) 4_566 4_566 ?
C27E C27A Y6 71(2) 4_566 4_566 ?
C27B C27A Y6 68.7(10) . 4_566 ?
C9D C27A Y6 178(2) 4_566 4_566 ?
C27C C27A Y6 64.2(10) . 4_566 ?
C27D C27A Y6 63.7(8) 9 4_566 ?
C9C C27A Y6 151.7(12) 4_566 4_566 ?
C9E C27A Y6 150(2) 4_566 4_566 ?
C27E C27A C27D 29.0(16) 4_566 4_566 ?
C27B C27A C27D 120.1(11) . 4_566 ?
C9D C27A C27D 126(2) 4_566 4_566 ?
C27C C27A C27D 115.0(10) . 4_566 ?
C27D C27A C27D 27.2(8) 9 4_566 ?
C9C C27A C27D 112.8(13) 4_566 4_566 ?
C9E C27A C27D 97.7(19) 4_566 4_566 ?
Y6 C27A C27D 52.5(7) 4_566 4_566 ?
C27E C27A C9B 104(3) 4_566 4_566 ?
C27B C27A C9B 113.3(12) . 4_566 ?
C9D C27A C9B 42.3(19) 4_566 4_566 ?
C27C C27A C9B 114.0(10) . 4_566 ?
C27D C27A C9B 112.4(12) 9 4_566 ?
C9C C27A C9B 14.8(10) 4_566 4_566 ?
C9E C27A C9B 41.8(16) 4_566 4_566 ?
Y6 C27A C9B 136.9(6) 4_566 4_566 ?
C27D C27A C9B 102.9(8) 4_566 4_566 ?
C27C C27B C27A 168.3(16) . . ?
C27C C27B C27E 152.9(19) . 4_566 ?
C27A C27B C27E 18.5(11) . 4_566 ?
C27C C27B Y6 84.3(14) . 4_566 ?
C27A C27B Y6 86.0(11) . 4_566 ?
C27E C27B Y6 68.6(10) 4_566 4_566 ?
C27C C27B C27F 29.0(17) . 6_566 ?
C27A C27B C27F 139.3(15) . 6_566 ?
C27E C27B C27F 127.2(14) 4_566 6_566 ?
Y6 C27B C27F 62.5(12) 4_566 6_566 ?
C27C C27B C9D 145.2(17) . 4_566 ?
C27A C27B C9D 43.8(15) . 4_566 ?
C27E C27B C9D 61.6(16) 4_566 4_566 ?
Y6 C27B C9D 129.8(14) 4_566 4_566 ?
C27F C27B C9D 154.2(18) 6_566 4_566 ?
C27C C27B C27G 23.8(18) . 6_566 ?
C27A C27B C27G 148.8(15) . 6_566 ?
C27E C27B C27G 130.5(16) 4_566 6_566 ?
Y6 C27B C27G 63.1(13) 4_566 6_566 ?
C27F C27B C27G 27.8(13) 6_566 6_566 ?
C9D C27B C27G 166.7(17) 4_566 6_566 ?
C27C C27B C13D 70.7(18) . . ?
C27A C27B C13D 120.9(15) . . ?
C27E C27B C13D 128.6(13) 4_566 . ?
Y6 C27B C13D 132.7(11) 4_566 . ?
C27F C27B C13D 99.8(17) 6_566 . ?
C9D C27B C13D 85.9(16) 4_566 . ?
C27G C27B C13D 81.5(16) 6_566 . ?
C27C C27B C9C 137.7(16) . 4_566 ?
C27A C27B C9C 46.2(11) . 4_566 ?
C27E C27B C9C 64.4(13) 4_566 4_566 ?
Y6 C27B C9C 124.9(10) 4_566 4_566 ?
C27F C27B C9C 134.2(14) 6_566 4_566 ?
C9D C27B C9C 21.2(12) 4_566 4_566 ?
C27G C27B C9C 159.5(16) 6_566 4_566 ?
C13D C27B C9C 99.4(12) . 4_566 ?
C27B C27C C27F 134(3) . 6_566 ?
C27B C27C C27G 143(3) . 6_566 ?
C27F C27C C27G 42(2) 6_566 6_566 ?
C27B C27C C27A 6.2(9) . . ?
C27F C27C C27A 128(2) 6_566 . ?
C27G C27C C27A 139(2) 6_566 . ?
C27B C27C Y6 72.6(13) . 4_566 ?
C27F C27C Y6 71.3(17) 6_566 4_566 ?
C27G C27C Y6 73.6(19) 6_566 4_566 ?
C27A C27C Y6 67.6(9) . 4_566 ?
C27B C27C C13C 105.3(17) . . ?
C27F C27C C13C 120(2) 6_566 . ?
C27G C27C C13C 91(2) 6_566 . ?
C27A C27C C13C 111.5(13) . . ?
Y6 C27C C13C 139.6(10) 4_566 . ?
C27B C27C C13D 89.1(18) . . ?
C27F C27C C13D 137(2) 6_566 . ?
C27G C27C C13D 105(2) 6_566 . ?
C27A C27C C13D 95.2(15) . . ?
Y6 C27C C13D 135.9(13) 4_566 . ?
C13C C27C C13D 16.3(10) . . ?
C27E C27D C27D 111(2) 8_656 8_656 ?
C27E C27D C27D 143.1(12) 8_656 11_466 ?
C27D C27D C27D 60.000(5) 8_656 11_466 ?
C27E C27D C27A 5.7(13) 8_656 5 ?
C27D C27D C27A 110.9(16) 8_656 5 ?
C27D C27D C27A 137.7(8) 11_466 5 ?
C27E C27D C27E 119.4(17) 8_656 . ?
C27D C27D C27E 85.9(13) 8_656 . ?
C27D C27D C27E 32.0(12) 11_466 . ?
C27A C27D C27E 113.8(12) 5 . ?
C27E C27D C19A 108.8(15) 8_656 . ?
C27D C27D C19A 135.5(9) 8_656 . ?
C27D C27D C19A 97.0(16) 11_466 . ?
C27A C27D C19A 110.8(11) 5 . ?
C27E C27D C19A 90.9(10) . . ?
C27E C27D Y6 70.5(13) 8_656 . ?
C27D C27D Y6 72.8(4) 8_656 . ?
C27D C27D Y6 72.8(4) 11_466 . ?
C27A C27D Y6 65.4(8) 5 . ?
C27E C27D Y6 59.9(7) . . ?
C19A C27D Y6 140.5(11) . . ?
C27E C27D C27E 100.6(14) 8_656 11_466 ?
C27D C27D C27E 17.3(6) 8_656 11_466 ?
C27D C27D C27E 60.3(11) 11_466 11_466 ?
C27A C27D C27E 98.9(9) 5 11_466 ?
C27E C27D C27E 79.0(8) . 11_466 ?
C19A C27D C27E 150.1(11) . 11_466 ?
Y6 C27D C27E 55.6(6) . 11_466 ?
C27E C27D C27B 22.0(11) 8_656 5 ?
C27D C27D C27B 107.1(10) 8_656 5 ?
C27D C27D C27B 121.6(5) 11_466 5 ?
C27A C27D C27B 16.3(5) 5 5 ?
C27E C27D C27B 98.0(9) . 5 ?
C19A C27D C27B 117.2(9) . 5 ?
Y6 C27D C27B 50.4(5) . 5 ?
C27E C27D C27B 92.2(8) 11_466 5 ?
C27E C27D C27A 109.1(14) 8_656 4_466 ?
C27D C27D C27A 91.7(12) 8_656 4_466 ?
C27D C27D C27A 41.9(11) 11_466 4_466 ?
C27A C27D C27A 103.5(12) 5 4_466 ?
C27E C27D C27A 10.5(6) . 4_466 ?
C19A C27D C27A 93.0(9) . 4_466 ?
Y6 C27D C27A 53.6(6) . 4_466 ?
C27E C27D C27A 82.3(8) 11_466 4_466 ?
C27B C27D C27A 87.9(8) 5 4_466 ?
C27A C27E C27D 166(3) 4_466 11_466 ?
C27A C27E C27B 23.3(17) 4_466 4_466 ?
C27D C27E C27B 142(2) 11_466 4_466 ?
C27A C27E C27D 140(2) 4_466 . ?
C27D C27E C27D 36.7(14) 11_466 . ?
C27B C27E C27D 126.3(12) 4_466 . ?
C27A C27E C9D 52(3) 4_466 . ?
C27D C27E C9D 141(2) 11_466 . ?
C27B C27E C9D 74.5(19) 4_466 . ?
C27D C27E C9D 146.0(18) . . ?
C27A C27E Y6 89(2) 4_466 . ?
C27D C27E Y6 78.5(16) 11_466 . ?
C27B C27E Y6 66.5(8) 4_466 . ?
C27D C27E Y6 64.0(11) . . ?
C9D C27E Y6 140.6(19) . . ?
C27A C27E C9E 79(3) 4_466 . ?
C27D C27E C9E 114(2) 11_466 . ?
C27B C27E C9E 102(2) 4_466 . ?
C27D C27E C9E 120.5(19) . . ?
C9D C27E C9E 28.6(19) . . ?
Y6 C27E C9E 164(2) . . ?
C27A C27E C27D 147(3) 4_466 8_656 ?
C27D C27E C27D 19.6(8) 11_466 8_656 ?
C27B C27E C27D 123.3(13) 4_466 8_656 ?
C27D C27E C27D 33.8(7) . 8_656 ?
C9D C27E C27D 159.6(17) . 8_656 ?
Y6 C27E C27D 59.0(10) . 8_656 ?
C9E C27E C27D 134.0(19) . 8_656 ?
C27A C27E C9C 55(3) 4_466 . ?
C27D C27E C9C 139.6(17) 11_466 . ?
C27B C27E C9C 77.7(15) 4_466 . ?
C27D C27E C9C 126.1(12) . . ?
C9D C27E C9C 23.2(14) . . ?
Y6 C27E C9C 134.0(14) . . ?
C9E C27E C9C 30.4(18) . . ?
C27D C27E C9C 156.1(12) 8_656 . ?
C27G C27F C27G 107(6) . 6_566 ?
C27G C27F C27C 71(4) . 12_664 ?
C27G C27F C27C 149(4) 6_566 12_664 ?
C27G C27F C27F 85(3) . 6_566 ?
C27G C27F C27F 24(3) 6_566 6_566 ?
C27C C27F C27F 130(2) 12_664 6_566 ?
C27G C27F C27F 26(3) . 12_664 ?
C27G C27F C27F 83(3) 6_566 12_664 ?
C27C C27F C27F 85(3) 12_664 12_664 ?
C27F C27F C27F 60.001(8) 6_566 12_664 ?
C27G C27F C27B 81(4) . 12_664 ?
C27G C27F C27B 134(4) 6_566 12_664 ?
C27C C27F C27B 16.7(9) 12_664 12_664 ?
C27F C27F C27B 120.6(11) 6_566 12_664 ?
C27F C27F C27B 89(2) 12_664 12_664 ?
C27G C27F C14C 128(4) . 9 ?
C27G C27F C14C 101(4) 6_566 9 ?
C27C C27F C14C 105(3) 12_664 9 ?
C27F C27F C14C 124(3) 6_566 9 ?
C27F C27F C14C 147(2) 12_664 9 ?
C27B C27F C14C 110(2) 12_664 9 ?
C27G C27F C27G 54(3) . 12_664 ?
C27G C27F C27G 54(3) 6_566 12_664 ?
C27C C27F C27G 111(3) 12_664 12_664 ?
C27F C27F C27G 31.5(12) 6_566 12_664 ?
C27F C27F C27G 29.0(12) 12_664 12_664 ?
C27B C27F C27G 109(2) 12_664 12_664 ?
C14C C27F C27G 141(3) 9 12_664 ?
C27G C27F C21C 74(3) . 20_575 ?
C27G C27F C21C 72(3) 6_566 20_575 ?
C27C C27F C21C 133(3) 12_664 20_575 ?
C27F C27F C21C 75.3(15) 6_566 20_575 ?
C27F C27F C21C 76.8(14) 12_664 20_575 ?
C27B C27F C21C 149(2) 12_664 20_575 ?
C14C C27F C21C 74(2) 9 20_575 ?
C27G C27F C21C 70(2) 12_664 20_575 ?
C27G C27F Y6 80(3) . 4_566 ?
C27G C27F Y6 79(3) 6_566 4_566 ?
C27C C27F Y6 70.0(16) 12_664 4_566 ?
C27F C27F Y6 63.2(9) 6_566 4_566 ?
C27F C27F Y6 63.2(9) 12_664 4_566 ?
C27B C27F Y6 57.6(10) 12_664 4_566 ?
C14C C27F Y6 150(2) 9 4_566 ?
C27G C27F Y6 62.6(16) 12_664 4_566 ?
C21C C27F Y6 132(2) 20_575 4_566 ?
C27F C27G C27F 129(6) . 12_664 ?
C27F C27G C27C 67(4) . 12_664 ?
C27F C27G C27C 127(4) 12_664 12_664 ?
C27F C27G C27G 38(4) . 6_566 ?
C27F C27G C27G 94(3) 12_664 6_566 ?
C27C C27G C27G 100(4) 12_664 6_566 ?
C27F C27G C27G 97(4) . 12_664 ?
C27F C27G C27G 35(3) 12_664 12_664 ?
C27C C27G C27G 134.4(19) 12_664 12_664 ?
C27G C27G C27G 60.002(7) 6_566 12_664 ?
C27F C27G C21C 102(4) . 15_575 ?
C27F C27G C21C 78(3) 12_664 15_575 ?
C27C C27G C21C 156(3) 12_664 15_575 ?
C27G C27G C21C 79.2(16) 6_566 15_575 ?
C27G C27G C21C 66.3(17) 12_664 15_575 ?
C27F C27G C21C 78(3) . 20_575 ?
C27F C27G C21C 100(4) 12_664 20_575 ?
C27C C27G C21C 133(3) 12_664 20_575 ?
C27G C27G C21C 64.8(17) 6_566 20_575 ?
C27G C27G C21C 78.5(16) 12_664 20_575 ?
C21C C27G C21C 26(2) 15_575 20_575 ?
C27F C27G C13E 122(5) . 12_664 ?
C27F C27G C13E 108(5) 12_664 12_664 ?
C27C C27G C13E 88(3) 12_664 12_664 ?
C27G C27G C13E 146(3) 6_566 12_664 ?
C27G C27G C13E 133(4) 12_664 12_664 ?
C21C C27G C13E 81(2) 15_575 12_664 ?
C21C C27G C13E 86(3) 20_575 12_664 ?
C27F C27G C27F 66(3) . 6_566 ?
C27F C27G C27F 65(3) 12_664 6_566 ?
C27C C27G C27F 116(3) 12_664 6_566 ?
C27G C27G C27F 28.9(14) 6_566 6_566 ?
C27G C27G C27F 31.6(14) 12_664 6_566 ?
C21C C27G C27F 74(2) 15_575 6_566 ?
C21C C27G C27F 72(2) 20_575 6_566 ?
C13E C27G C27F 155(3) 12_664 6_566 ?
C27F C27G C27B 71(4) . 12_664 ?
C27F C27G C27B 114(4) 12_664 12_664 ?
C27C C27G C27B 13.4(9) 12_664 12_664 ?
C27G C27G C27B 98(3) 6_566 12_664 ?
C27G C27G C27B 122.3(11) 12_664 12_664 ?
C21C C27G C27B 169(3) 15_575 12_664 ?
C21C C27G C27B 144(3) 20_575 12_664 ?
C13E C27G C27B 96(2) 12_664 12_664 ?
C27F C27G C27B 109(2) 6_566 12_664 ?
C27F C27G Y6 73(3) . 4_566 ?
C27F C27G Y6 72(3) 12_664 4_566 ?
C27C C27G Y6 67.3(18) 12_664 4_566 ?
C27G C27G Y6 67.2(10) 6_566 4_566 ?
C27G C27G Y6 67.2(10) 12_664 4_566 ?
C21C C27G Y6 132(2) 15_575 4_566 ?
C21C C27G Y6 130(2) 20_575 4_566 ?
C13E C27G Y6 144(3) 12_664 4_566 ?
C27F C27G Y6 59.3(15) 6_566 4_566 ?
C27B C27G Y6 55.3(11) 12_664 4_566 ?
C13D Y1 C10A 109.2(7) 3_645 24_556 ?
C13D Y1 C14B 61.5(9) 3_645 2_564 ?
C10A Y1 C14B 101.9(3) 24_556 2_564 ?
C13D Y1 C9C 59.6(10) 3_645 2_564 ?
C10A Y1 C9C 154.9(4) 24_556 2_564 ?
C14B Y1 C9C 53.1(5) 2_564 2_564 ?
C13D Y1 C9D 48.8(11) 3_645 2_564 ?
C10A Y1 C9D 154.7(7) 24_556 2_564 ?
C14B Y1 C9D 58.6(7) 2_564 2_564 ?
C9C Y1 C9D 13.5(7) 2_564 2_564 ?
C13D Y1 C13C 9.2(6) 3_645 3_645 ?
C10A Y1 C13C 101.8(4) 24_556 3_645 ?
C14B Y1 C13C 56.7(5) 2_564 3_645 ?
C9C Y1 C13C 64.2(6) 2_564 3_645 ?
C9D Y1 C13C 54.8(8) 2_564 3_645 ?
C13D Y1 C11B 106.9(8) 3_645 24_556 ?
C10A Y1 C11B 104.2(2) 24_556 24_556 ?
C14B Y1 C11B 153.7(3) 2_564 24_556 ?
C9C Y1 C11B 100.7(5) 2_564 24_556 ?
C9D Y1 C11B 95.6(7) 2_564 24_556 ?
C13C Y1 C11B 114.7(4) 3_645 24_556 ?
C13D Y1 C32 100.9(10) 3_645 2_564 ?
C10A Y1 C32 147.8(7) 24_556 2_564 ?
C14B Y1 C32 82.3(8) 2_564 2_564 ?
C9C Y1 C32 43.2(8) 2_564 2_564 ?
C9D Y1 C32 52.1(10) 2_564 2_564 ?
C13C Y1 C32 106.8(8) 3_645 2_564 ?
C11B Y1 C32 76.8(7) 24_556 2_564 ?
C13D Y1 C10B 100.4(7) 3_645 2_564 ?
C10A Y1 C10B 147.59(14) 24_556 2_564 ?
C14B Y1 C10B 103.6(4) 2_564 2_564 ?
C9C Y1 C10B 54.9(5) 2_564 2_564 ?
C9D Y1 C10B 57.8(7) 2_564 2_564 ?
C13C Y1 C10B 108.7(4) 3_645 2_564 ?
C11B Y1 C10B 53.1(2) 24_556 2_564 ?
C32 Y1 C10B 24.5(7) 2_564 2_564 ?
C13D Y1 C9A 80.5(8) 3_645 2_564 ?
C10A Y1 C9A 150.54(13) 24_556 2_564 ?
C14B Y1 C9A 57.2(4) 2_564 2_564 ?
C9C Y1 C9A 21.2(6) 2_564 2_564 ?
C9D Y1 C9A 34.0(8) 2_564 2_564 ?
C13C Y1 C9A 84.3(3) 3_645 2_564 ?
C11B Y1 C9A 99.0(2) 24_556 2_564 ?
C32 Y1 C9A 26.6(7) 2_564 2_564 ?
C10B Y1 C9A 46.46(14) 2_564 2_564 ?
C13D Y1 C16 51.3(7) 3_645 17_666 ?
C10A Y1 C16 71.03(14) 24_556 17_666 ?
C14B Y1 C16 42.0(4) 2_564 17_666 ?
C9C Y1 C16 85.8(4) 2_564 17_666 ?
C9D Y1 C16 83.9(7) 2_564 17_666 ?
C13C Y1 C16 42.2(4) 3_645 17_666 ?
C11B Y1 C16 149.8(2) 24_556 17_666 ?
C32 Y1 C16 123.5(7) 2_564 17_666 ?
C10B Y1 C16 140.72(15) 2_564 17_666 ?
C9A Y1 C16 97.20(6) 2_564 17_666 ?
C13D Y1 C13B 9.3(8) 3_645 3_645 ?
C10A Y1 C13B 103.16(16) 24_556 3_645 ?
C14B Y1 C13B 69.2(4) 2_564 3_645 ?
C9C Y1 C13B 68.1(6) 2_564 3_645 ?
C9D Y1 C13B 56.6(8) 2_564 3_645 ?
C13C Y1 C13B 12.8(4) 3_645 3_645 ?
C11B Y1 C13B 102.3(2) 24_556 3_645 ?
C32 Y1 C13B 108.0(7) 2_564 3_645 ?
C10B Y1 C13B 104.3(2) 2_564 3_645 ?
C9A Y1 C13B 89.11(12) 2_564 3_645 ?
C16 Y1 C13B 52.59(13) 17_666 3_645 ?
C9E Y2 C9D 6.5(13) 3_645 3_645 ?
C9E Y2 C9C 11.3(13) 3_645 3_645 ?
C9D Y2 C9C 13.6(7) 3_645 3_645 ?
C9E Y2 C19A 53.8(12) 3_645 12_664 ?
C9D Y2 C19A 55.0(8) 3_645 12_664 ?
C9C Y2 C19A 64.7(6) 3_645 12_664 ?
C9E Y2 C19A 52.4(12) 3_645 3_645 ?
C9D Y2 C19A 58.8(7) 3_645 3_645 ?
C9C Y2 C19A 53.4(5) 3_645 3_645 ?
C19A Y2 C19A 57.3(7) 12_664 3_645 ?
C9E Y2 C7B 108.1(12) 3_645 17_666 ?
C9D Y2 C7B 101.8(7) 3_645 17_666 ?
C9C Y2 C7B 105.9(4) 3_645 17_666 ?
C19A Y2 C7B 120.3(4) 12_664 17_666 ?
C19A Y2 C7B 159.1(3) 3_645 17_666 ?
C9E Y2 C7A 102.8(12) 3_645 17_666 ?
C9D Y2 C7A 96.5(7) 3_645 17_666 ?
C9C Y2 C7A 101.3(5) 3_645 17_666 ?
C19A Y2 C7A 115.4(4) 12_664 17_666 ?
C19A Y2 C7A 154.7(3) 3_645 17_666 ?
C7B Y2 C7A 5.79(14) 17_666 17_666 ?
C9E Y2 C15 34.9(12) 3_645 12_664 ?
C9D Y2 C15 28.7(7) 3_645 12_664 ?
C9C Y2 C15 40.2(5) 3_645 12_664 ?
C19A Y2 C15 58.3(3) 12_664 12_664 ?
C19A Y2 C15 85.5(3) 3_645 12_664 ?
C7B Y2 C15 77.43(17) 17_666 12_664 ?
C7A Y2 C15 71.7(2) 17_666 12_664 ?
C9E Y2 C6 155.2(12) 3_645 17_666 ?
C9D Y2 C6 159.6(7) 3_645 17_666 ?
C9C Y2 C6 159.5(4) 3_645 17_666 ?
C19A Y2 C6 106.0(3) 12_664 17_666 ?
C19A Y2 C6 106.1(3) 3_645 17_666 ?
C7B Y2 C6 94.56(15) 17_666 17_666 ?
C7A Y2 C6 99.22(19) 17_666 17_666 ?
C15 Y2 C6 151.74(3) 12_664 17_666 ?
C9E Y2 C9B 26.7(12) 3_645 3_645 ?
C9D Y2 C9B 29.3(8) 3_645 3_645 ?
C9C Y2 C9B 15.8(5) 3_645 3_645 ?
C19A Y2 C9B 78.3(3) 12_664 3_645 ?
C19A Y2 C9B 52.6(3) 3_645 3_645 ?
C7B Y2 C9B 106.82(16) 17_666 3_645 ?
C7A Y2 C9B 103.4(2) 17_666 3_645 ?
C15 Y2 C9B 53.34(15) 12_664 3_645 ?
C6 Y2 C9B 152.43(15) 17_666 3_645 ?
C9E Y2 C19C 61.3(12) 3_645 3_645 ?
C9D Y2 C19C 67.6(7) 3_645 3_645 ?
C9C Y2 C19C 58.4(5) 3_645 3_645 ?
C19A Y2 C19C 75.5(4) 12_664 3_645 ?
C19A Y2 C19C 18.2(4) 3_645 3_645 ?
C7B Y2 C19C 152.7(3) 17_666 3_645 ?
C7A Y2 C19C 151.9(3) 17_666 3_645 ?
C15 Y2 C19C 96.21(18) 12_664 3_645 ?
C6 Y2 C19C 102.3(2) 17_666 3_645 ?
C9B Y2 C19C 51.6(2) 3_645 3_645 ?
C9E Y2 C19C 63.4(12) 3_645 12_664 ?
C9D Y2 C19C 62.5(8) 3_645 12_664 ?
C9C Y2 C19C 74.7(6) 3_645 12_664 ?
C19A Y2 C19C 18.2(4) 12_664 12_664 ?
C19A Y2 C19C 75.5(4) 3_645 12_664 ?
C7B Y2 C19C 103.7(3) 17_666 12_664 ?
C7A Y2 C19C 99.2(3) 17_666 12_664 ?
C15 Y2 C19C 55.2(2) 12_664 12_664 ?
C6 Y2 C19C 101.99(19) 17_666 12_664 ?
C9B Y2 C19C 89.9(2) 3_645 12_664 ?
C19C Y2 C19C 93.7(4) 3_645 12_664 ?
Y3C Y3A C31 163.4(15) 12_664 2_664 ?
Y3C Y3A C28 156.5(14) 12_664 2_664 ?
C31 Y3A C28 37.6(12) 2_664 2_664 ?
Y3C Y3A C12B 60.4(12) 12_664 2_664 ?
C31 Y3A C12B 106.1(10) 2_664 2_664 ?
C28 Y3A C12B 143.0(8) 2_664 2_664 ?
Y3C Y3A C17B 94.4(12) 12_664 2_664 ?
C31 Y3A C17B 69.1(11) 2_664 2_664 ?
C28 Y3A C17B 101.7(9) 2_664 2_664 ?
C12B Y3A C17B 54.0(7) 2_664 2_664 ?
Y3C Y3A C20B 92.1(12) 12_664 2_664 ?
C31 Y3A C20B 101.6(11) 2_664 2_664 ?
C28 Y3A C20B 64.6(8) 2_664 2_664 ?
C12B Y3A C20B 152.3(4) 2_664 2_664 ?
C17B Y3A C20B 139.1(10) 2_664 2_664 ?
Y3C Y3A C18B 92.5(12) 12_664 12_664 ?
C31 Y3A C18B 83.3(10) 2_664 12_664 ?
C28 Y3A C18B 106.8(7) 2_664 12_664 ?
C12B Y3A C18B 47.7(3) 2_664 12_664 ?
C17B Y3A C18B 80.5(7) 2_664 12_664 ?
C20B Y3A C18B 139.4(8) 2_664 12_664 ?
Y3C Y3A C25 92.2(11) 12_664 2_664 ?
C31 Y3A C25 83.0(10) 2_664 2_664 ?
C28 Y3A C25 79.0(7) 2_664 2_664 ?
C12B Y3A C25 108.67(19) 2_664 2_664 ?
C17B Y3A C25 66.4(6) 2_664 2_664 ?
C20B Y3A C25 73.1(7) 2_664 2_664 ?
C18B Y3A C25 146.8(3) 12_664 2_664 ?
Y3C Y3A C15 129.7(11) 12_664 12_664 ?
C31 Y3A C15 38.1(10) 2_664 12_664 ?
C28 Y3A C15 73.8(7) 2_664 12_664 ?
C12B Y3A C15 69.3(3) 2_664 12_664 ?
C17B Y3A C15 52.5(3) 2_664 12_664 ?
C20B Y3A C15 138.1(4) 2_664 12_664 ?
C18B Y3A C15 50.4(2) 12_664 12_664 ?
C25 Y3A C15 103.51(6) 2_664 12_664 ?
Y3C Y3A C22 93.2(11) 12_664 12_664 ?
C31 Y3A C22 100.1(10) 2_664 12_664 ?
C28 Y3A C22 82.2(7) 2_664 12_664 ?
C12B Y3A C22 104.79(17) 2_664 12_664 ?
C17B Y3A C22 148.2(6) 2_664 12_664 ?
C20B Y3A C22 71.2(7) 2_664 12_664 ?
C18B Y3A C22 68.3(3) 12_664 12_664 ?
C25 Y3A C22 144.11(7) 2_664 12_664 ?
C15 Y3A C22 100.08(5) 12_664 12_664 ?
Y3C Y3A C18A 93.4(11) 12_664 12_664 ?
C31 Y3A C18A 84.1(10) 2_664 12_664 ?
C28 Y3A C18A 104.5(7) 2_664 12_664 ?
C12B Y3A C18A 52.7(3) 2_664 12_664 ?
C17B Y3A C18A 86.5(6) 2_664 12_664 ?
C20B Y3A C18A 133.3(8) 2_664 12_664 ?
C18B Y3A C18A 6.14(15) 12_664 12_664 ?
C25 Y3A C18A 152.66(18) 2_664 12_664 ?
C15 Y3A C18A 53.60(11) 12_664 12_664 ?
C22 Y3A C18A 62.17(18) 12_664 12_664 ?
Y3C Y3A C13A 129.6(11) 12_664 2_664 ?
C31 Y3A C13A 37.9(10) 2_664 2_664 ?
C28 Y3A C13A 59.0(7) 2_664 2_664 ?
C12B Y3A C13A 97.5(2) 2_664 2_664 ?
C17B Y3A C13A 44.6(7) 2_664 2_664 ?
C20B Y3A C13A 103.4(5) 2_664 2_664 ?
C18B Y3A C13A 104.3(2) 12_664 2_664 ?
C25 Y3A C13A 49.84(8) 2_664 2_664 ?
C15 Y3A C13A 54.75(7) 12_664 2_664 ?
C22 Y3A C13A 137.16(8) 12_664 2_664 ?
C18A Y3A C13A 108.14(14) 12_664 2_664 ?
Y3A Y3C C12B 106.8(13) 6_566 5 ?
Y3A Y3C C26 177.1(15) 6_566 . ?
C12B Y3C C26 70.3(6) 5 . ?
Y3A Y3C C12A 116.7(13) 6_566 . ?
C12B Y3C C12A 9.8(3) 5 . ?
C26 Y3C C12A 60.5(4) . . ?
Y3A Y3C C4 122.7(13) 6_566 . ?
C12B Y3C C4 118.7(7) 5 . ?
C26 Y3C C4 59.2(4) . . ?
C12A Y3C C4 110.4(6) . . ?
Y3A Y3C C1 122.6(13) 6_566 5 ?
C12B Y3C C1 65.2(4) 5 5 ?
C26 Y3C C1 57.1(4) . 5 ?
C12A Y3C C1 61.2(3) . 5 ?
C4 Y3C C1 107.6(7) . 5 ?
Y3A Y3C C4 124.0(13) 6_566 5 ?
C12B Y3C C4 118.2(8) 5 5 ?
C26 Y3C C4 58.6(4) . 5 ?
C12A Y3C C4 110.1(7) . 5 ?
C4 Y3C C4 61.0(3) . 5 ?
C1 Y3C C4 58.9(3) 5 5 ?
Y3A Y3C C1 121.7(13) 6_566 . ?
C12B Y3C C1 65.3(4) 5 . ?
C26 Y3C C1 56.9(4) . . ?
C12A Y3C C1 60.7(3) . . ?
C4 Y3C C1 59.1(3) . . ?
C1 Y3C C1 106.4(6) 5 . ?
C4 Y3C C1 107.0(6) 5 . ?
Y3A Y3C C31 12.7(12) 6_566 5 ?
C12B Y3C C31 96.7(10) 5 5 ?
C26 Y3C C31 165.3(9) . 5 ?
C12A Y3C C31 106.5(9) . 5 ?
C4 Y3C C31 135.4(10) . 5 ?
C1 Y3C C31 111.7(9) 5 5 ?
C4 Y3C C31 126.4(10) 5 5 ?
C1 Y3C C31 124.9(10) . 5 ?
C13E Y4 C14C 44.9(16) 3_645 10_645 ?
C13E Y4 C11C 115.0(17) 3_645 3_645 ?
C14C Y4 C11C 72.3(16) 10_645 3_645 ?
C13E Y4 C21C 45.7(13) 3_645 17_666 ?
C14C Y4 C21C 42.2(12) 10_645 17_666 ?
C11C Y4 C21C 100.8(13) 3_645 17_666 ?
C13E Y4 C17A 149.8(12) 3_645 17_666 ?
C14C Y4 C17A 106.1(10) 10_645 17_666 ?
C11C Y4 C17A 44.1(12) 3_645 17_666 ?
C21C Y4 C17A 109.4(6) 17_666 17_666 ?
C13E Y4 C13C 16.5(13) 3_645 3_645 ?
C14C Y4 C13C 52.2(10) 10_645 3_645 ?
C11C Y4 C13C 113.7(12) 3_645 3_645 ?
C21C Y4 C13C 62.0(8) 17_666 3_645 ?
C17A Y4 C13C 156.6(3) 17_666 3_645 ?
C13E Y4 C7A 66.9(12) 3_645 3_645 ?
C14C Y4 C7A 109.4(10) 10_645 3_645 ?
C11C Y4 C7A 143.7(11) 3_645 3_645 ?
C21C Y4 C7A 103.0(7) 17_666 3_645 ?
C17A Y4 C7A 143.4(2) 17_666 3_645 ?
C13C Y4 C7A 57.2(3) 3_645 3_645 ?
C13E Y4 C18B 105.4(12) 3_645 17_666 ?
C14C Y4 C18B 148.8(10) 10_645 17_666 ?
C11C Y4 C18B 138.8(12) 3_645 17_666 ?
C21C Y4 C18B 113.5(6) 17_666 17_666 ?
C17A Y4 C18B 100.8(3) 17_666 17_666 ?
C13C Y4 C18B 102.5(4) 3_645 17_666 ?
C7A Y4 C18B 49.2(3) 3_645 17_666 ?
C13E Y4 C12A 82.5(12) 3_645 17_666 ?
C14C Y4 C12A 105.4(10) 10_645 17_666 ?
C11C Y4 C12A 138.5(11) 3_645 17_666 ?
C21C Y4 C12A 63.5(6) 17_666 17_666 ?
C17A Y4 C12A 102.15(10) 17_666 17_666 ?
C13C Y4 C12A 93.1(3) 3_645 17_666 ?
C7A Y4 C12A 77.2(2) 3_645 17_666 ?
C18B Y4 C12A 52.8(2) 17_666 17_666 ?
C13E Y4 C14B 52.0(12) 3_645 10_645 ?
C14C Y4 C14B 15.7(10) 10_645 10_645 ?
C11C Y4 C14B 63.0(12) 3_645 10_645 ?
C21C Y4 C14B 57.9(7) 17_666 10_645 ?
C17A Y4 C14B 102.7(3) 17_666 10_645 ?
C13C Y4 C14B 53.9(4) 3_645 10_645 ?
C7A Y4 C14B 108.8(4) 3_645 10_645 ?
C18B Y4 C14B 156.4(4) 17_666 10_645 ?
C12A Y4 C14B 121.0(3) 17_666 10_645 ?
C13E Y4 C21B 62.3(12) 3_645 13_666 ?
C14C Y4 C21B 62.9(10) 10_645 13_666 ?
C11C Y4 C21B 108.0(11) 3_645 13_666 ?
C21C Y4 C21B 21.7(7) 17_666 13_666 ?
C17A Y4 C21B 99.81(9) 17_666 13_666 ?
C13C Y4 C21B 78.6(4) 3_645 13_666 ?
C7A Y4 C21B 104.20(19) 3_645 13_666 ?
C18B Y4 C21B 97.5(2) 17_666 13_666 ?
C12A Y4 C21B 44.95(10) 17_666 13_666 ?
C14B Y4 C21B 78.5(4) 10_645 13_666 ?
C13E Y4 C25 81.9(12) 3_645 3_645 ?
C14C Y4 C25 80.6(10) 10_645 3_645 ?
C11C Y4 C25 71.5(11) 3_645 3_645 ?
C21C Y4 C25 119.1(6) 17_666 3_645 ?
C17A Y4 C25 104.31(8) 17_666 3_645 ?
C13C Y4 C25 66.9(4) 3_645 3_645 ?
C7A Y4 C25 73.1(2) 3_645 3_645 ?
C18B Y4 C25 107.80(19) 17_666 3_645 ?
C12A Y4 C25 149.96(9) 17_666 3_645 ?
C14B Y4 C25 66.1(4) 10_645 3_645 ?
C21B Y4 C25 140.58(13) 13_666 3_645 ?
C5B Y5A C5B 109.8(12) 19_656 24_656 ?
C5B Y5A C5B 109.8(12) 19_656 14_656 ?
C5B Y5A C5B 109.8(12) 24_656 14_656 ?
C5B Y5A C20A 43.1(13) 19_656 2_664 ?
C5B Y5A C20A 140.4(13) 24_656 2_664 ?
C5B Y5A C20A 107.4(13) 14_656 2_664 ?
C5B Y5A C20A 140.4(13) 19_656 12_664 ?
C5B Y5A C20A 107.4(13) 24_656 12_664 ?
C5B Y5A C20A 43.1(13) 14_656 12_664 ?
C20A Y5A C20A 108.73(5) 2_664 12_664 ?
C5B Y5A C20A 107.4(13) 19_656 7_664 ?
C5B Y5A C20A 43.1(13) 24_656 7_664 ?
C5B Y5A C20A 140.4(13) 14_656 7_664 ?
C20A Y5A C20A 108.73(5) 2_664 7_664 ?
C20A Y5A C20A 108.73(5) 12_664 7_664 ?
C5B Y5A C20B 47.0(14) 19_656 2_664 ?
C5B Y5A C20B 147.6(14) 24_656 2_664 ?
C5B Y5A C20B 100.7(14) 14_656 2_664 ?
C20A Y5A C20B 7.1(6) 2_664 2_664 ?
C20A Y5A C20B 102.3(5) 12_664 2_664 ?
C20A Y5A C20B 114.4(5) 7_664 2_664 ?
C5B Y5A C20B 147.6(14) 19_656 12_664 ?
C5B Y5A C20B 100.7(14) 24_656 12_664 ?
C5B Y5A C20B 47.0(14) 14_656 12_664 ?
C20A Y5A C20B 114.4(5) 2_664 12_664 ?
C20A Y5A C20B 7.1(6) 12_664 12_664 ?
C20A Y5A C20B 102.3(5) 7_664 12_664 ?
C20B Y5A C20B 108.2(3) 2_664 12_664 ?
C5B Y5A C20B 100.7(14) 19_656 7_664 ?
C5B Y5A C20B 47.0(14) 24_656 7_664 ?
C5B Y5A C20B 147.6(14) 14_656 7_664 ?
C20A Y5A C20B 102.3(5) 2_664 7_664 ?
C20A Y5A C20B 114.4(5) 12_664 7_664 ?
C20A Y5A C20B 7.1(6) 7_664 7_664 ?
C20B Y5A C20B 108.2(3) 2_664 7_664 ?
C20B Y5A C20B 108.2(3) 12_664 7_664 ?
C5B Y5A C4 83.9(13) 19_656 2_664 ?
C5B Y5A C4 101.6(13) 24_656 2_664 ?
C5B Y5A C4 137.9(13) 14_656 2_664 ?
C20A Y5A C4 55.75(8) 2_664 2_664 ?
C20A Y5A C4 101.40(5) 12_664 2_664 ?
C20A Y5A C4 58.88(11) 7_664 2_664 ?
C20B Y5A C4 59.2(5) 2_664 2_664 ?
C20B Y5A C4 100.8(3) 12_664 2_664 ?
C20B Y5A C4 54.6(5) 7_664 2_664 ?
C5B Y5A C4 101.6(13) 19_656 12_664 ?
C5B Y5A C4 137.9(13) 24_656 12_664 ?
C5B Y5A C4 83.9(13) 14_656 12_664 ?
C20A Y5A C4 58.88(11) 2_664 12_664 ?
C20A Y5A C4 55.75(8) 12_664 12_664 ?
C20A Y5A C4 101.40(5) 7_664 12_664 ?
C20B Y5A C4 54.6(5) 2_664 12_664 ?
C20B Y5A C4 59.2(5) 12_664 12_664 ?
C20B Y5A C4 100.8(3) 7_664 12_664 ?
C4 Y5A C4 54.04(3) 2_664 12_664 ?
C5B Y5A C4 137.9(13) 19_656 7_664 ?
C5B Y5A C4 83.9(13) 24_656 7_664 ?
C5B Y5A C4 101.6(13) 14_656 7_664 ?
C20A Y5A C4 101.40(5) 2_664 7_664 ?
C20A Y5A C4 58.88(11) 12_664 7_664 ?
C20A Y5A C4 55.75(8) 7_664 7_664 ?
C20B Y5A C4 100.8(3) 2_664 7_664 ?
C20B Y5A C4 54.6(5) 12_664 7_664 ?
C20B Y5A C4 59.2(5) 7_664 7_664 ?
C4 Y5A C4 54.04(3) 2_664 7_664 ?
C4 Y5A C4 54.04(3) 12_664 7_664 ?
C27B Y6 C27B 119.42(19) 4_466 5 ?
C27B Y6 C27B 119.42(19) 4_466 10_656 ?
C27B Y6 C27B 119.42(19) 5 10_656 ?
C27B Y6 C27E 116.5(9) 4_466 8_656 ?
C27B Y6 C27E 44.9(8) 5 8_656 ?
C27B Y6 C27E 114.3(7) 10_656 8_656 ?
C27B Y6 C27E 114.3(7) 4_466 11_466 ?
C27B Y6 C27E 116.5(9) 5 11_466 ?
C27B Y6 C27E 44.9(8) 10_656 11_466 ?
C27E Y6 C27E 82.4(14) 8_656 11_466 ?
C27B Y6 C27E 44.9(8) 4_466 . ?
C27B Y6 C27E 114.3(7) 5 . ?
C27B Y6 C27E 116.5(9) 10_656 . ?
C27E Y6 C27E 82.4(14) 8_656 . ?
C27E Y6 C27E 82.4(14) 11_466 . ?
C27B Y6 C27C 23.1(4) 4_466 4_466 ?
C27B Y6 C27C 114.4(8) 5 4_466 ?
C27B Y6 C27C 113.6(8) 10_656 4_466 ?
C27E Y6 C27C 131.0(8) 8_656 4_466 ?
C27E Y6 C27C 128.1(7) 11_466 4_466 ?
C27E Y6 C27C 68.0(10) . 4_466 ?
C27B Y6 C27C 113.6(8) 4_466 5 ?
C27B Y6 C27C 23.1(4) 5 5 ?
C27B Y6 C27C 114.4(8) 10_656 5 ?
C27E Y6 C27C 68.0(10) 8_656 5 ?
C27E Y6 C27C 131.0(8) 11_466 5 ?
C27E Y6 C27C 128.1(7) . 5 ?
C27C Y6 C27C 100.4(9) 4_466 5 ?
C27B Y6 C27C 114.4(8) 4_466 10_656 ?
C27B Y6 C27C 113.6(8) 5 10_656 ?
C27B Y6 C27C 23.1(4) 10_656 10_656 ?
C27E Y6 C27C 128.1(7) 8_656 10_656 ?
C27E Y6 C27C 68.0(10) 11_466 10_656 ?
C27E Y6 C27C 131.0(8) . 10_656 ?
C27C Y6 C27C 100.4(9) 4_466 10_656 ?
C27C Y6 C27C 100.4(9) 5 10_656 ?
C27B Y6 C27F 84.8(13) 4_466 4_466 ?
C27B Y6 C27F 113.4(14) 5 4_466 ?
C27B Y6 C27F 59.8(12) 10_656 4_466 ?
C27E Y6 C27F 154.4(14) 8_656 4_466 ?
C27E Y6 C27F 102.4(13) 11_466 4_466 ?
C27E Y6 C27F 123.0(13) . 4_466 ?
C27C Y6 C27F 65.2(14) 4_466 4_466 ?
C27C Y6 C27F 91.1(14) 5 4_466 ?
C27C Y6 C27F 38.7(12) 10_656 4_466 ?
C27B Y6 C27F 59.8(12) 4_466 5 ?
C27B Y6 C27F 84.8(13) 5 5 ?
C27B Y6 C27F 113.4(14) 10_656 5 ?
C27E Y6 C27F 123.0(13) 8_656 5 ?
C27E Y6 C27F 154.4(15) 11_466 5 ?
C27E Y6 C27F 102.4(13) . 5 ?
C27C Y6 C27F 38.7(12) 4_466 5 ?
C27C Y6 C27F 65.2(14) 5 5 ?
C27C Y6 C27F 91.1(14) 10_656 5 ?
C27F Y6 C27F 53.7(17) 4_466 5 ?
C31 C28 C14A 113(2) . . ?
C31 C28 C9B 139(2) . 9 ?
C14A C28 C9B 105.2(15) . 9 ?
C31 C28 C9A 142(2) . 9 ?
C14A C28 C9A 103.9(15) . 9 ?
C9B C28 C9A 9.9(3) 9 9 ?
C31 C28 C14B 114(2) . 9 ?
C14A C28 C14B 22.4(6) . 9 ?
C9B C28 C14B 97.1(14) 9 9 ?
C9A C28 C14B 99.5(13) 9 9 ?
C31 C28 C9C 132(2) . 9 ?
C14A C28 C9C 98.3(14) . 9 ?
C9B C28 C9C 23.2(8) 9 9 ?
C9A C28 C9C 32.6(9) 9 9 ?
C14B C28 C9C 83.3(13) 9 9 ?
C31 C28 Y3A 69.7(19) . 2_665 ?
C14A C28 Y3A 111.1(14) . 2_665 ?
C9B C28 Y3A 108.8(13) 9 2_665 ?
C9A C28 Y3A 100.7(12) 9 2_665 ?
C14B C28 Y3A 133.1(15) 9 2_665 ?
C9C C28 Y3A 131.1(15) 9 2_665 ?
C31 C28 C27A 103(2) . 12_664 ?
C14A C28 C27A 93.3(13) . 12_664 ?
C9B C28 C27A 60.3(9) 9 12_664 ?
C9A C28 C27A 70.0(9) 9 12_664 ?
C14B C28 C27A 71.3(11) 9 12_664 ?
C9C C28 C27A 37.6(9) 9 12_664 ?
Y3A C28 C27A 155.5(14) 2_665 12_664 ?
C31 C28 C13B 39.9(17) . . ?
C14A C28 C13B 73.6(10) . . ?
C9B C28 C13B 167.3(15) 9 . ?
C9A C28 C13B 176.1(14) 9 . ?
C14B C28 C13B 77.0(10) 9 . ?
C9C C28 C13B 144.2(15) 9 . ?
Y3A C28 C13B 83.0(9) 2_665 . ?
C27A C28 C13B 107.0(10) 12_664 . ?
C31 C28 C19B 68.0(19) . 9 ?
C14A C28 C19B 166.4(16) . 9 ?
C9B C28 C19B 71.2(10) 9 9 ?
C9A C28 C19B 74.9(9) 9 9 ?
C14B C28 C19B 144.1(14) 9 9 ?
C9C C28 C19B 73.3(10) 9 9 ?
Y3A C28 C19B 82.3(9) 2_665 9 ?
C27A C28 C19B 73.5(9) 12_664 9 ?
C13B C28 C19B 106.9(10) . 9 ?
C15 C29 C10A 119.1(19) . 8_656 ?
C15 C29 C30 147(2) . . ?
C10A C29 C30 91(2) 8_656 . ?
C15 C29 C10B 110.6(17) . 8_656 ?
C10A C29 C10B 8.7(3) 8_656 8_656 ?
C30 C29 C10B 100(2) . 8_656 ?
C15 C29 C11B 132.5(17) . 15_576 ?
C10A C29 C11B 71.4(11) 8_656 15_576 ?
C30 C29 C11B 41.2(16) . 15_576 ?
C10B C29 C11B 78.1(11) 8_656 15_576 ?
C15 C29 C18B 78.6(13) . . ?
C10A C29 C18B 131.8(16) 8_656 . ?
C30 C29 C18B 92(2) . . ?
C10B C29 C18B 131.2(15) 8_656 . ?
C11B C29 C18B 131.8(13) 15_576 . ?
C15 C29 C7A 130.7(17) . 23_765 ?
C10A C29 C7A 75.2(11) 8_656 23_765 ?
C30 C29 C7A 66.6(18) . 23_765 ?
C10B C29 C7A 79.3(11) 8_656 23_765 ?
C11B C29 C7A 96.6(11) 15_576 23_765 ?
C18B C29 C7A 62.0(8) . 23_765 ?
C15 C29 C17A 79.8(12) . 5 ?
C10A C29 C17A 126.7(15) 8_656 5 ?
C30 C29 C17A 70.8(18) . 5 ?
C10B C29 C17A 129.3(14) 8_656 5 ?
C11B C29 C17A 62.0(8) 15_576 5 ?
C18B C29 C17A 99.4(10) . 5 ?
C7A C29 C17A 132.2(12) 23_765 5 ?
C15 C29 C9D 29.5(12) . 8_656 ?
C10A C29 C9D 89.6(15) 8_656 8_656 ?
C30 C29 C9D 167(2) . 8_656 ?
C10B C29 C9D 81.1(14) 8_656 8_656 ?
C11B C29 C9D 127.3(14) 15_576 8_656 ?
C18B C29 C9D 97.8(13) . 8_656 ?
C7A C29 C9D 126.1(14) 23_765 8_656 ?
C17A C29 C9D 98.4(13) 5 8_656 ?
C15 C29 C9E 38.8(13) . 8_656 ?
C10A C29 C9E 84.1(15) 8_656 8_656 ?
C30 C29 C9E 174(2) . 8_656 ?
C10B C29 C9E 75.5(14) 8_656 8_656 ?
C11B C29 C9E 138.9(16) 15_576 8_656 ?
C18B C29 C9E 89.2(14) . 8_656 ?
C7A C29 C9E 108.7(15) 23_765 8_656 ?
C17A C29 C9E 114.9(15) 5 8_656 ?
C9D C29 C9E 17.4(11) 8_656 8_656 ?
C16 C30 C11B 113(3) . 15_576 ?
C16 C30 C29 150(3) . . ?
C11B C30 C29 94(2) 15_576 . ?
C16 C30 C11C 107(3) . 15_576 ?
C11B C30 C11C 26.5(19) 15_576 15_576 ?
C29 C30 C11C 103(3) . 15_576 ?
C16 C30 C11A 108(3) . 15_576 ?
C11B C30 C11A 5.3(5) 15_576 15_576 ?
C29 C30 C11A 99(2) . 15_576 ?
C11C C30 C11A 25.8(18) 15_576 15_576 ?
C16 C30 C12B 84(2) . 5 ?
C11B C30 C12B 129(2) 15_576 5 ?
C29 C30 C12B 90(2) . 5 ?
C11C C30 C12B 104(3) 15_576 5 ?
C11A C30 C12B 129(2) 15_576 5 ?
C16 C30 C7A 80(2) . 23_765 ?
C11B C30 C7A 132(2) 15_576 23_765 ?
C29 C30 C7A 71.5(18) . 23_765 ?
C11C C30 C7A 158(3) 15_576 23_765 ?
C11A C30 C7A 133(2) 15_576 23_765 ?
C12B C30 C7A 97.3(17) 5 23_765 ?
C16 C30 C10A 131(3) . 8_656 ?
C11B C30 C10A 72.5(17) 15_576 8_656 ?
C29 C30 C10A 43.5(14) . 8_656 ?
C11C C30 C10A 96(3) 15_576 8_656 ?
C11A C30 C10A 76.1(15) 15_576 8_656 ?
C12B C30 C10A 133(2) 5 8_656 ?
C7A C30 C10A 65.4(12) 23_765 8_656 ?
C16 C30 C17A 130(3) . 5 ?
C11B C30 C17A 71.6(16) 15_576 5 ?
C29 C30 C17A 69.9(18) . 5 ?
C11C C30 C17A 54(2) 15_576 5 ?
C11A C30 C17A 74.5(14) 15_576 5 ?
C12B C30 C17A 62.0(11) 5 5 ?
C7A C30 C17A 136(2) 23_765 5 ?
C10A C30 C17A 99.0(16) 8_656 5 ?
C16 C30 C12A 77.0(19) . . ?
C11B C30 C12A 129(2) 15_576 . ?
C29 C30 C12A 97(2) . . ?
C11C C30 C12A 103(3) 15_576 . ?
C11A C30 C12A 128(2) 15_576 . ?
C12B C30 C12A 7.4(3) 5 . ?
C7A C30 C12A 98.8(16) 23_765 . ?
C10A C30 C12A 140.0(19) 8_656 . ?
C17A C30 C12A 65.8(11) 5 . ?
C28 C31 C13D 117(3) . . ?
C28 C31 C13B 109(3) . . ?
C13D C31 C13B 17.9(15) . . ?
C28 C31 C15 155(3) . 9 ?
C13D C31 C15 88(2) . 9 ?
C13B C31 C15 96.3(18) . 9 ?
C28 C31 C13A 109(2) . . ?
C13D C31 C13A 27.5(17) . . ?
C13B C31 C13A 10.6(4) . . ?
C15 C31 C13A 95.5(17) 9 . ?
C28 C31 C13C 107(2) . . ?
C13D C31 C13C 10.4(11) . . ?
C13B C31 C13C 19.0(6) . . ?
C15 C31 C13C 97.8(17) 9 . ?
C13A C31 C13C 29.6(8) . . ?
C28 C31 Y3A 72.8(19) . 2_665 ?
C13D C31 Y3A 125(3) . 2_665 ?
C13B C31 Y3A 108.2(19) . 2_665 ?
C15 C31 Y3A 97.3(16) 9 2_665 ?
C13A C31 Y3A 97.9(16) . 2_665 ?
C13C C31 Y3A 126.4(19) . 2_665 ?
C10B C32 C9A 126(3) . . ?
C10B C32 C10A 1.9(6) . . ?
C9A C32 C10A 126(2) . . ?
C10B C32 C9B 121(3) . . ?
C9A C32 C9B 5.2(5) . . ?
C10A C32 C9B 121(2) . . ?
C10B C32 C9C 101(2) . . ?
C9A C32 C9C 24.9(10) . . ?
C10A C32 C9C 101.0(19) . . ?
C9B C32 C9C 19.8(8) . . ?
C10B C32 C20B 134(2) . 5 ?
C9A C32 C20B 78.4(17) . 5 ?
C10A C32 C20B 132(2) . 5 ?
C9B C32 C20B 82.6(15) . 5 ?
C9C C32 C20B 95.7(16) . 5 ?

loop_
_geom_bond_atom_site_label_1
_geom_bond_atom_site_label_2
_geom_bond_distance
_geom_bond_site_symmetry_2
_geom_bond_publ_flag
C1 C24 2.7774(18) . ?
C1 C26 2.8128(8) . ?
C1 C4 2.9440(8) . ?
C1 C18A 2.964(4) . ?
C1 C17B 2.974(18) . ?
C1 Y3C 2.990(17) 9 ?
C1 C12A 3.0078(14) . ?
C2 C24 2.8206(18) 23_765 ?
C2 C24 2.8470(19) . ?
C2 C3 2.9622(8) 23_765 ?
C2 C7B 2.976(4) 23_765 ?
C2 C18A 2.981(5) . ?
C2 C6 2.9873(8) 23_765 ?
C2 C6 3.0207(9) . ?
C2 C7A 3.098(10) 23_765 ?
C2 C22 3.1012(16) 23_765 ?
C3 C11C 2.64(5) . ?
C3 C23A 2.8246(18) . ?
C3 C24 2.8380(18) 20_575 ?
C3 C23B 2.92(4) . ?
C3 C11A 2.9515(12) . ?
C3 C10B 2.986(9) . ?
C4 C23A 2.755(2) . ?
C4 C26 2.884(3) . ?
C4 Y3C 2.950(16) . ?
C4 Y3C 2.998(17) 9 ?
C4 C4 3.0178(9) 9 ?
C4 C4 3.0178(9) 5 ?
C4 C20A 3.045(5) . ?
C5A C5B 1.08(6) . ?
C5A C23B 2.28(6) 21_666 ?
C5A C5B 2.53(6) 21_666 ?
C5A C23A 2.849(2) . ?
C5A C23A 2.886(3) 21_666 ?
C5A C5A 2.9221(6) 21_666 ?
C5A C5A 2.9222(6) 17_666 ?
C5A C11A 2.9718(12) 21_666 ?
C5A C23B 3.03(5) . ?
C5B C23B 2.06(8) 21_666 ?
C5B C20A 2.19(6) 21_666 ?
C5B C20B 2.44(6) 21_666 ?
C5B Y5A 2.52(5) 14_556 ?
C5B C23A 2.61(6) 21_666 ?
C5B C5B 2.99(8) 21_666 ?
C5B C5B 2.99(8) 17_666 ?
C5B C11A 3.23(5) 21_666 ?
C6 C19C 2.688(11) . ?
C6 C8 2.9047(11) . ?
C6 C19B 2.976(3) . ?
C6 C24 3.042(2) . ?
C6 C6 3.0872(11) 23_765 ?
C6 C6 3.0872(11) 20_575 ?
C7A C30 2.57(5) 20_575 ?
C7A C29 2.65(3) 20_575 ?
C7A C18B 2.729(16) 20_575 ?
C7A C16 2.750(10) 20_575 ?
C7A C10A 2.799(12) 23_765 ?
C7A C13A 2.848(12) . ?
C7A C18A 2.944(13) 20_575 ?
C7A C10B 3.005(14) 23_765 ?
C7A C13B 3.062(12) . ?
C7B C13A 2.727(6) . ?
C7B C30 2.87(5) 20_575 ?
C7B C24 2.916(10) . ?
C7B C29 2.93(3) 20_575 ?
C7B C10A 2.944(8) 23_765 ?
C7B C18B 2.951(14) 20_575 ?
C7B C13B 2.975(7) . ?
C7B C16 2.981(8) 20_575 ?
C8 C19A 2.432(17) . ?
C8 C19A 2.432(17) 11_466 ?
C8 C19A 2.432(17) 8_656 ?
C8 C27D 2.839(16) . ?
C8 C27D 2.839(16) 11_466 ?
C8 C27D 2.839(16) 8_656 ?
C9A C9C 1.20(3) . ?
C9A C32 1.52(4) . ?
C9A C9E 1.83(5) . ?
C9A C9D 1.92(5) . ?
C9A C28 2.00(3) 5 ?
C9A C20B 2.58(3) 5 ?
C9A C10B 2.612(8) . ?
C9A C27A 2.751(12) 4_466 ?
C9B C9C 0.90(3) . ?
C9B C9E 1.59(5) . ?
C9B C9D 1.66(5) . ?
C9B C28 1.82(3) 5 ?
C9B C32 1.87(4) . ?
C9B C27A 2.389(13) 4_466 ?
C9B C27E 2.61(2) . ?
C9C C9D 0.77(4) . ?
C9C C9E 0.98(6) . ?
C9C C27A 1.65(3) 4_466 ?
C9C C27E 1.92(4) . ?
C9C C27B 2.09(3) 4_466 ?
C9D C9E 0.86(6) . ?
C9D C27A 1.37(4) 4_466 ?
C9D C15 1.62(4) 11_466 ?
C9D C27E 1.66(4) . ?
C9D C27B 1.82(4) 4_466 ?
C9E C27A 1.78(5) 4_466 ?
C9E C27E 1.79(5) . ?
C9E C15 1.92(5) 11_466 ?
C10A C32 1.74(4) . ?
C10A C29 1.80(3) 11_466 ?
C10A C30 2.62(5) 11_466 ?
C10A C11B 2.668(13) 21_666 ?
C10A C15 2.913(5) 11_466 ?
C10A C11A 2.964(7) 21_666 ?
C10B C32 1.40(4) . ?
C10B C29 1.99(3) 11_466 ?
C10B C23A 2.928(10) . ?
C10B C15 2.940(10) 11_466 ?
C10B C30 2.95(5) 11_466 ?
C10B C11B 2.949(14) 21_666 ?
C11A C11C 0.94(6) . ?
C11A C30 2.15(5) 15_575 ?
C11A C23B 2.40(6) . ?
C11A C14A 2.8890(14) . ?
C11A C16 2.9859(14) 15_575 ?
C11B C11C 0.85(6) . ?
C11B C30 1.73(5) 15_575 ?
C11B C29 2.62(3) 15_575 ?
C11B C16 2.710(11) 15_575 ?
C11B C17A 2.781(15) 20_575 ?
C11B C23B 2.80(7) . ?
C11B C14A 3.078(11) . ?
C11C C30 1.91(7) 15_575 ?
C11C C17A 2.27(5) 20_575 ?
C11C Y4 2.59(5) 3_655 ?
C11C C17B 2.60(7) 20_575 ?
C11C C16 2.77(5) 15_575 ?
C11C C14C 2.94(7) 9 ?
C12A C12B 0.503(12) 5 ?
C12A C21B 2.531(6) . ?
C12A C30 2.83(5) . ?
C12A C16 2.8959(17) . ?
C12A C18B 2.926(13) . ?
C12A C26 2.937(4) . ?
C12A Y3C 2.937(17) . ?
C12B C30 2.46(5) 9 ?
C12B C18B 2.596(18) 9 ?
C12B C17A 2.721(11) . ?
C12B C16 2.748(11) 9 ?
C12B Y3C 2.853(18) 9 ?
C12B C18A 2.863(14) 9 ?
C12B C17B 2.87(3) . ?
C12B C21B 2.928(12) . ?
C13A C13D 0.95(5) . ?
C13A C13C 1.09(2) . ?
C13A C13E 1.98(5) . ?
C13A C31 2.05(4) . ?
C13A C17B 2.47(4) . ?
C13B C13D 0.57(4) . ?
C13B C13C 0.74(2) . ?
C13B C13E 1.75(5) . ?
C13B C31 1.87(4) . ?
C13B C27C 2.410(16) . ?
C13B C27B 2.562(10) . ?
C13C C13D 0.54(3) . ?
C13C C13E 1.22(6) . ?
C13C C27C 1.81(2) . ?
C13C C27B 2.10(2) . ?
C13D C13E 1.75(6) . ?
C13D C31 1.78(5) . ?
C13D C27C 1.92(5) . ?
C13E C27G 1.76(6) 6_566 ?
C13E C14C 1.80(6) 9 ?
C13E C16 2.00(5) 20_575 ?
C14A C14B 0.81(2) 9 ?
C14A C14C 1.72(4) 9 ?
C14A C28 1.73(3) . ?
C14A C31 2.71(4) . ?
C14A C27F 2.77(3) . ?
C14A C27C 2.853(15) 12_664 ?
C14B C14C 1.21(5) . ?
C14B C28 2.08(4) 5 ?
C14B C27F 2.11(4) 5 ?
C14B C27C 2.14(2) 4_466 ?
C14B C16 2.34(2) 19_557 ?
C14B C27B 2.389(18) 4_466 ?
C14B C27G 2.69(5) 10_656 ?
C14B C27G 2.75(5) 5 ?
C14B C27A 2.83(2) 4_466 ?
C14C C27F 1.75(5) 5 ?
C14C C16 1.94(4) 19_557 ?
C14C C21C 2.11(5) 24_557 ?
C14C C27G 2.13(6) 10_656 ?
C14C C27C 2.35(4) 4_466 ?
C14C C27G 2.38(6) 5 ?
C14C Y4 2.39(4) 7_565 ?
C15 C29 1.57(3) . ?
C15 C31 2.05(4) 5 ?
C15 C27A 2.664(10) 5 ?
C15 C18B 2.797(12) . ?
C15 C17B 2.866(19) 5 ?
C15 C27E 2.88(2) 8_656 ?
C16 C30 1.51(5) . ?
C16 C21C 2.57(3) 5 ?
C16 C27F 2.73(3) 15_576 ?
C17A C29 2.77(3) 9 ?
C17A C30 2.79(5) 9 ?
C17B C29 2.89(4) 9 ?
C17B C24 2.97(2) . ?
C18A C19C 2.663(15) . ?
C18A C19B 2.915(6) . ?
C18A C29 2.94(3) . ?
C18B C29 2.64(3) . ?
C18B C19C 2.868(19) . ?
C18B C19B 3.087(13) . ?
C19A C19B 0.74(2) . ?
C19A C19C 1.04(2) . ?
C19A C27D 1.78(2) . ?
C19A C27D 2.18(2) 11_466 ?
C19A C27E 2.26(3) 8_656 ?
C19A C27E 2.45(2) . ?
C19B C27D 2.383(15) . ?
C19B C31 2.60(4) 5 ?
C19B C27E 2.689(16) 8_656 ?
C19B C28 2.76(3) 5 ?
C19B C27D 2.827(16) 11_466 ?
C19C C22 2.666(12) . ?
C19C C27D 2.758(19) . ?
C19C C31 2.84(4) 5 ?
C20A C23B 2.69(6) . ?
C20A C32 2.81(4) 9 ?
C20A C23A 3.161(10) . ?
C20B C32 2.41(6) 9 ?
C20B C23A 2.99(3) 9 ?
C20B C28 3.08(4) . ?
C20B C23B 3.11(7) . ?
C20B Y3A 3.230(19) 2_665 ?
C21A C21B 0.611(9) . ?
C21A C21C 0.69(3) 9 ?
C21A C21C 0.69(3) 5 ?
C21A C21C 0.69(3) . ?
C21A C27G 2.27(4) 19_657 ?
C21A C27G 2.27(4) 23_765 ?
C21A C27G 2.27(4) 15_576 ?
C21A C27F 2.42(3) 15_576 ?
C21A C27F 2.42(3) 23_765 ?
C21A C27F 2.42(3) 19_657 ?
C21B C21C 1.23(4) . ?
C21B C21C 1.23(4) 9 ?
C21B C21C 1.23(4) 5 ?
C21B C27G 2.84(4) 23_765 ?
C21B C27G 2.84(4) 19_657 ?
C21C C21C 0.77(6) 9 ?
C21C C21C 0.77(6) 5 ?
C21C C27G 1.72(5) 15_576 ?
C21C C27G 1.74(5) 23_765 ?
C21C C27F 1.77(5) 23_765 ?
C21C C27G 2.02(5) 19_657 ?
C21C C27F 2.07(5) 15_576 ?
C21C C27F 2.11(5) 19_657 ?
C22 C32 2.80(4) . ?
C22 C25 2.970(3) . ?
C23A C23B 0.80(7) . ?
C23A C32 2.52(4) . ?
C26 Y3C 2.89(2) 9 ?
C26 Y3C 2.89(2) 5 ?
C26 Y3C 2.89(2) . ?
C27A C27E 0.624(15) 4_566 ?
C27A C27B 0.779(17) . ?
C27A C27C 1.47(2) . ?
C27A C27D 1.557(19) 9 ?
C27A Y6 1.824(12) 4_566 ?
C27A C27D 2.18(2) 4_566 ?
C27B C27C 0.700(12) . ?
C27B C27E 1.31(2) 4_566 ?
C27B Y6 1.704(5) 4_566 ?
C27B C27F 1.74(3) 6_566 ?
C27B C27G 1.82(4) 6_566 ?
C27C C27F 1.18(4) 6_566 ?
C27C C27G 1.22(4) 6_566 ?
C27C Y6 1.777(16) 4_566 ?
C27D C27E 0.94(2) 8_656 ?
C27D C27D 1.06(3) 8_656 ?
C27D C27D 1.06(3) 11_466 ?
C27D C27E 1.66(3) . ?
C27D Y6 1.80(2) . ?
C27D C27E 1.91(3) 11_466 ?
C27E Y6 1.729(19) . ?
C27F C27G 0.86(4) . ?
C27F C27G 0.93(4) 6_566 ?
C27F C27F 1.62(5) 6_566 ?
C27F C27F 1.62(5) 12_664 ?
C27F C27G 1.77(4) 12_664 ?
C27F Y6 1.79(3) 4_566 ?
C27G C27G 1.44(6) 6_566 ?
C27G C27G 1.44(6) 12_664 ?
C27G Y6 1.85(4) 4_566 ?
Y1 C32 3.30(4) 2_564 ?
Y3A Y3C 0.73(2) 12_664 ?
Y3A C31 2.33(4) 2_664 ?
Y3A C28 2.38(3) 2_664 ?
Y3C C31 3.03(5) 5 ?
C28 C31 1.52(5) . ?
C29 C30 1.87(6) . ?

_cod_database_fobs_code 2108846
